data_4518555
loop_
_publ_author_name
'Wang, Zhao-Yi'
'Zhang, Li-Yi'
'Xu, Liang-Jin'
'Shi, Lin-Xi'
'Wang, Jin-Yun'
'Chen, Zhong-Ning'

_publ_section_title
;
 Elaborate Design of d<sup>8</sup>-d<sup>10</sup> Heteronuclear Phosphors
 for Ultrahigh-Efficiency Solution-Processed Organic Light-Emitting
 Diodes.
;
_journal_issue 12
_journal_name_full 'ACS applied materials &amp; interfaces'
_journal_page_first 14433
_journal_page_last 14439
_journal_paper_doi 10.1021/acsami.1c00222
_journal_volume 13
_journal_year 2021
_chemical_formula_moiety 'C104 H86 Au O8 P6 Pt2, 3(C H2 Cl2), Cl O4, 2(C2 H3 N), C Cl2, O'
_chemical_formula_sum 'C112 H98 Au Cl9 N2 O13 P6 Pt2'
_chemical_formula_weight 2771.93
_space_group_crystal_system triclinic
_space_group_IT_number 2
_space_group_name_Hall '-P 1'
_space_group_name_H-M_alt 'P -1'
_atom_sites_solution_hydrogens geom
_atom_sites_solution_primary direct
_audit_creation_date 2020-08-05
_audit_creation_method
;
Olex2 1.3
(compiled 2020.07.31 svn.rc2a77460 for OlexSys, GUI svn.r6145)
;
_cell_angle_alpha 97.061(3)
_cell_angle_beta 99.631(3)
_cell_angle_gamma 95.252(3)
_cell_formula_units_Z 2
_cell_length_a 13.2884(10)
_cell_length_b 16.9733(17)
_cell_length_c 25.489(2)
_cell_measurement_reflns_used 9928
_cell_measurement_temperature 100.02
_cell_measurement_theta_max 25.40
_cell_measurement_theta_min 2.46
_cell_volume 5587.9(8)
_computing_cell_refinement 'SAINT V8.38A (Bruker, 2018)'
_computing_data_reduction 'SAINT V8.38A (Bruker, 2018)'
_computing_molecular_graphics 'Olex2 1.3 (Dolomanov et al., 2009)'
_computing_publication_material 'Olex2 1.3 (Dolomanov et al., 2009)'
_computing_structure_refinement 'SHELXL 2018/3 (Sheldrick, 2015)'
_computing_structure_solution 'SHELXS  (Sheldrick, 2008)'
_diffrn_ambient_temperature 100.02
_diffrn_measured_fraction_theta_full 0.991
_diffrn_measured_fraction_theta_max 0.985
_diffrn_measurement_device_type 'Bruker APEX-II CCD'
_diffrn_measurement_method '\f and \w scans'
_diffrn_radiation_type MoK\a
_diffrn_radiation_wavelength 0.71073
_diffrn_reflns_av_R_equivalents 0.0331
_diffrn_reflns_av_unetI/netI 0.0437
_diffrn_reflns_Laue_measured_fraction_full 0.991
_diffrn_reflns_Laue_measured_fraction_max 0.985
_diffrn_reflns_limit_h_max 16
_diffrn_reflns_limit_h_min -16
_diffrn_reflns_limit_k_max 18
_diffrn_reflns_limit_k_min -20
_diffrn_reflns_limit_l_max 30
_diffrn_reflns_limit_l_min -30
_diffrn_reflns_number 50221
_diffrn_reflns_point_group_measured_fraction_full 0.991
_diffrn_reflns_point_group_measured_fraction_max 0.985
_diffrn_reflns_theta_full 25.242
_diffrn_reflns_theta_max 25.446
_diffrn_reflns_theta_min 2.461
_diffrn_source_current 1.4
_diffrn_source_power 0.07
_diffrn_source_voltage 50.0
_diffrn_standards_number 0
_exptl_absorpt_coefficient_mu 4.169
_exptl_absorpt_correction_T_max 0.7452
_exptl_absorpt_correction_T_min 0.5618
_exptl_absorpt_correction_type numerical
_exptl_absorpt_process_details
;
SADABS-2016/2 (Bruker,2016/2) was used for absorption correction.
wR2(int) was 0.0790 before and 0.0545 after correction.
The Ratio of minimum to maximum transmission is 0.7539.
The \l/2 correction factor is Not present.
;
_exptl_crystal_colour 'metallic yellowish yellow'
_exptl_crystal_colour_lustre metallic
_exptl_crystal_colour_modifier yellowish
_exptl_crystal_colour_primary yellow
_exptl_crystal_density_diffrn 1.647
_exptl_crystal_description block
_exptl_crystal_F_000 2732
_exptl_crystal_size_max 0.2
_exptl_crystal_size_mid 0.17
_exptl_crystal_size_min 0.16
_refine_diff_density_max 3.616
_refine_diff_density_min -2.217
_refine_diff_density_rms 0.198
_refine_ls_extinction_method none
_refine_ls_goodness_of_fit_ref 1.031
_refine_ls_hydrogen_treatment constr
_refine_ls_matrix_type full
_refine_ls_number_parameters 1322
_refine_ls_number_reflns 20374
_refine_ls_number_restraints 340
_refine_ls_restrained_S_all 1.049
_refine_ls_R_factor_all 0.0716
_refine_ls_R_factor_gt 0.0621
_refine_ls_shift/su_max 0.041
_refine_ls_shift/su_mean 0.000
_refine_ls_structure_factor_coef Fsqd
_refine_ls_weighting_details 'w=1/[\s^2^(Fo^2^)+(0.0763P)^2^+83.8651P] where P=(Fo^2^+2Fc^2^)/3'
_refine_ls_weighting_scheme calc
_refine_ls_wR_factor_gt 0.1645
_refine_ls_wR_factor_ref 0.1715
_reflns_Friedel_coverage 0.000
_reflns_number_gt 17457
_reflns_number_total 20374
_reflns_threshold_expression 'I > 2\s(I)'
_cod_data_source_file am1c00222_si_005.cif
_cod_data_source_block complex_4
_cod_depositor_comments 'Adding full bibliography for 4518552--4518555.cif.'
_cod_original_cell_volume 5588.0(8)
_cod_database_code 4518555
_shelx_shelxl_version_number 2018/3
_shelx_space_group_comment
;
The symmetry employed for this shelxl refinement is uniquely defined
by the following loop, which should always be used as a source of
symmetry information in preference to the above space-group names.
They are only intended as comments.
;
_shelx_estimated_absorpt_t_max 0.555
_shelx_estimated_absorpt_t_min 0.489
_olex2_refinement_description
;
1. Fixed Uiso
 At 1.2 times of:
  All C(H) groups, All C(H,H) groups
 At 1.5 times of:
  All C(H,H,H) groups
2. Shared sites
{Cl6, Cl6'}
{C107, C07'}
3. Restrained distances
 C82-O3
 1.38 with sigma of 0.01
 O3-C83
 1.48 with sigma of 0.01
 C1B-N2
 2.593 with sigma of 0.02
 N2-C1A
 1.14 with sigma of 0.02
 C1A-N2
 1.137 with sigma of 0.01
 C1A-C1B
 1.456 with sigma of 0.01
 O6-C94
 1.42 with sigma of 0.01
 C1B-C1A
 1.37 with sigma of 0.01
 C107-Cl6 = C107-Cl7 = C07'-Cl6' = C07'-Cl7'
 1.765 with sigma of 0.02
 C108-Cl8 = C108-Cl9 = C108-Cl8'
 1.765 with sigma of 0.02
 N1-C01
 1.15 with sigma of 0.01
 C01-C02
 1.45 with sigma of 0.01
 C81-C83
 2.75 with sigma of 0.01
 N2-C1B
 2.59 with sigma of 0.04
 Cl6-Cl7 = Cl6'-Cl7'
 2.95 with sigma of 0.04
 Cl8-Cl9 = Cl8-Cl8' = Cl9-Cl8'
 2.95 with sigma of 0.04
 N1-C02
 2.6 with sigma of 0.01
4. Restrained planarity
 C78, C77, C79, C80, O4, C84, C81, C82, O3, C83, C76, C75
 with sigma of 0.1
 C85, C86, C87, C92, C88, C91, C89, C90, O5, C93, O6, C94
 with sigma of 0.1
5. Rigid bond restraints
 C75, C76, C77, C82, C78, C79, C81, C80, O4, C84, O3, C83
 with sigma for 1-2 distances of 0.01 and sigma for 1-3 distances of 0.01
 C85, C86, C87, O5, C93, C92, C88, C91, C89, C90, O6, C94
 with sigma for 1-2 distances of 0.01 and sigma for 1-3 distances of 0.01
 N2, C1A, C1B
 with sigma for 1-2 distances of 0.01 and sigma for 1-3 distances of 0.01
 C107, Cl6, Cl7, Cl7'
 with sigma for 1-2 distances of 0.01 and sigma for 1-3 distances of 0.01
 Cl8, Cl9, C108, Cl8'
 with sigma for 1-2 distances of 0.01 and sigma for 1-3 distances of 0.01
 C01, C02, N1
 with sigma for 1-2 distances of 0.01 and sigma for 1-3 distances of 0.01
6. Uiso/Uaniso restraints and constraints
C75 \\sim C76 \\sim C77 \\sim C78 \\sim C79 \\sim C80 \\sim C81 \\sim C82 \\sim
O3 \\sim C83 \\sim O4 \\sim C84: within 2A with sigma of 0.01 and sigma for
terminal atoms of 0.02 within 2A
C85 \\sim C86 \\sim C87 \\sim C92 \\sim C88 \\sim O5 \\sim C93 \\sim C91 \\sim
C90 \\sim C89 \\sim O6 \\sim C94: within 2A with sigma of 0.01 and sigma for
terminal atoms of 0.02 within 2A
N2 \\sim C1A \\sim C1B: within 2A with sigma of 0.01 and sigma for terminal
atoms of 0.02 within 2A
C107 \\sim Cl6 \\sim Cl7 \\sim Cl7': within 2A with sigma of 0.01 and sigma for
terminal atoms of 0.02 within 2A
Cl8 \\sim Cl9 \\sim C108 \\sim Cl8': within 2A with sigma of 0.01 and sigma for
terminal atoms of 0.02 within 2A
C01 \\sim C02 \\sim N1: within 2A with sigma of 0.04 and sigma for terminal
atoms of 0.08 within 2A
Uanis(O01) \\sim Ueq, Uanis(N1) \\sim Ueq, Uanis(C01) \\sim Ueq, Uanis(C02)
\\sim Ueq: with sigma of 0.1 and sigma for terminal atoms of 0.2
Uanis(Cl6) = Uanis(Cl6')
Uanis(C107) = Uanis(C07')
7. Others
 Sof(C07')=Sof(H07A)=Sof(H07B)=Sof(Cl6')=Sof(Cl7')=1-FVAR(1)
 Sof(C107)=Sof(H10K)=Sof(H10L)=Sof(Cl6)=Sof(Cl7)=FVAR(1)
 Fixed Sof: Cl8(0.66667) Cl9(0.66667) Cl8'(0.66667)
8.a Secondary CH2 refined with riding coordinates:
 C63(H63A,H63B), C62(H62A,H62B), C61(H61A,H61B), C64(H64A,H64B), C106(H10G,
 H10H), C105(H10I,H10J), C107(H10K,H10L), C07'(H07A,H07B)
8.b Me refined with riding coordinates:
 C02(H02A,H02B,H02C)
8.c Aromatic/amide H refined with riding coordinates:
 C44(H44), C88(H88), C14(H14), C18(H18), C48(H48), C47(H47), C46(H46),
 C45(H45), C32(H32), C33(H33), C34(H34), C35(H35), C38(H38), C39(H39), C40(H40),
  C41(H41), C59(H59), C58(H58), C57(H57), C56(H56), C50(H50), C51(H51),
 C52(H52), C53(H53), C91(H91), C101(H101), C99(H99), C98(H98), C2(H2), C3(H3),
 C4(H4), C5(H5), C8(H8), C9(H9), C10(H10), C11(H11), C29(H29), C28(H28),
 C27(H27), C26(H26), C20(H20), C21(H21), C22(H22), C23(H23), C15(H15), C16(H16),
  C17(H17), C81(H81), C79(H79), C78(H78), C68(H68), C69(H69), C71(H71), C89(H89)
8.d Fitted hexagon refined as free rotating group:
 C77(C82,C81,C80,C79,C78)
8.e Idealised Me refined as rotating group:
 C93(H93A,H93B,H93C), C104(H10A,H10B,H10C), C103(H10D,H10E,H10F), C73(H73A,
 H73B,H73C), C74(H74A,H74B,H74C), C83(H83A,H83B,H83C), C94(H94A,H94B,H94C),
 C84(H84A,H84B,H84C), C1B(H1BA,H1BB,H1BC)
;
_olex2_submission_special_instructions 'No special instructions were received'

loop_
_space_group_symop_operation_xyz
'x, y, z'
'-x, -y, -z'

loop_
_atom_site_label
_atom_site_type_symbol
_atom_site_fract_x
_atom_site_fract_y
_atom_site_fract_z
_atom_site_U_iso_or_equiv
_atom_site_adp_type
_atom_site_occupancy
_atom_site_site_symmetry_order
_atom_site_calc_flag
_atom_site_refinement_flags_posn
_atom_site_refinement_flags_adp
_atom_site_refinement_flags_occupancy
_atom_site_disorder_assembly
_atom_site_disorder_group
Pt1 Pt 0.64403(3) 0.44334(3) 0.36503(2) 0.04119(13) Uani 1 1 d . . . . .
Au1 Au 0.58866(3) 0.38109(2) 0.24846(2) 0.03292(11) Uani 1 1 d . . . . .
Pt2 Pt 0.48946(2) 0.37284(2) 0.13380(2) 0.02672(10) Uani 1 1 d . . . . .
P2 P 0.44908(17) 0.30380(15) 0.26590(8) 0.0292(5) Uani 1 1 d . . . . .
P4 P 0.60491(19) 0.47298(16) 0.11834(10) 0.0352(6) Uani 1 1 d . . . . .
P5 P 0.72871(19) 0.45764(17) 0.23047(9) 0.0369(6) Uani 1 1 d . . . . .
P3 P 0.36431(17) 0.27828(14) 0.14444(8) 0.0270(5) Uani 1 1 d . . . . .
P1 P 0.48840(18) 0.39320(17) 0.38260(9) 0.0353(6) Uani 1 1 d . . . . .
Cl5 Cl 0.2136(4) 1.2317(4) 0.4026(2) 0.1168(18) Uani 1 1 d . . . . .
Cl1 Cl 1.1027(2) 0.1199(3) 0.23165(16) 0.0756(11) Uani 1 1 d . . . . .
Cl3 Cl 0.6415(4) 0.8953(4) 0.3869(2) 0.1086(17) Uani 1 1 d . . . . .
P6 P 0.7973(2) 0.5051(2) 0.35360(10) 0.0559(9) Uani 1 1 d . . . . .
C63 C 0.6876(8) 0.5216(6) 0.1807(4) 0.039(2) Uani 1 1 d . . . . .
H63A H 0.749680 0.549242 0.171333 0.047 Uiso 1 1 calc R U . . .
H63B H 0.650700 0.563142 0.197528 0.047 Uiso 1 1 calc R U . . .
C44 C 0.8186(9) 0.3211(7) 0.2049(4) 0.045(3) Uani 1 1 d . . . . .
H44 H 0.761169 0.293742 0.215310 0.054 Uiso 1 1 calc R U . . .
C60 C 0.6855(8) 0.4549(7) 0.0680(4) 0.043(3) Uani 1 1 d . . . . .
C85 C 0.4027(7) 0.4520(6) 0.1646(3) 0.0325(18) Uani 1 1 d . U . . .
C88 C 0.2659(14) 0.6177(10) 0.1887(8) 0.090(3) Uani 1 1 d . U . . .
H88 H 0.304007 0.634378 0.162825 0.108 Uiso 1 1 calc R U . . .
O5 O 0.2235(5) 0.4446(5) 0.2551(3) 0.0466(16) Uani 1 1 d . U . . .
C95 C 0.5742(7) 0.2887(6) 0.1062(4) 0.035(2) Uani 1 1 d . . . . .
O8 O 0.9082(5) 0.0356(5) 0.0343(3) 0.0469(19) Uani 1 1 d . . . . .
O7 O 0.6929(6) 0.1294(5) 0.1583(3) 0.0456(17) Uani 1 1 d . . . . .
C62 C 0.3968(7) 0.3539(6) 0.3209(3) 0.031(2) Uani 1 1 d . . . . .
H62A H 0.343707 0.315818 0.330096 0.037 Uiso 1 1 calc R U . . .
H62B H 0.362051 0.398827 0.307904 0.037 Uiso 1 1 calc R U . . .
C110 C 0.4743(7) 0.2061(6) 0.2836(3) 0.034(2) Uani 1 1 d . . . . .
C14 C 0.5746(7) 0.1892(7) 0.2954(4) 0.037(2) Uani 1 1 d . . . . .
H14 H 0.629779 0.227670 0.293177 0.044 Uiso 1 1 calc R U . . .
C18 C 0.3938(8) 0.1502(7) 0.2869(4) 0.043(2) Uani 1 1 d . . . . .
H18 H 0.324989 0.162657 0.279680 0.051 Uiso 1 1 calc R U . . .
C65 C 0.7090(8) 0.3528(8) 0.3925(4) 0.049(3) Uani 1 1 d . . . . .
O1 O 0.8525(7) 0.2063(7) 0.3483(4) 0.073(3) Uani 1 1 d . . . . .
Cl4 Cl 0.2038(6) 1.0799(5) 0.4414(3) 0.151(3) Uani 1 1 d . . . . .
O10 O 1.1575(10) 0.1157(10) 0.1877(5) 0.122(5) Uani 1 1 d . . . . .
O9 O 0.9981(8) 0.1026(8) 0.2098(5) 0.092(4) Uani 1 1 d . . . . .
O11 O 1.1321(8) 0.0679(7) 0.2700(4) 0.085(3) Uani 1 1 d . . . . .
O12 O 1.1317(8) 0.1979(7) 0.2621(5) 0.086(3) Uani 1 1 d . . . . .
Cl2 Cl 0.4675(5) 0.9588(4) 0.4289(2) 0.128(2) Uani 1 1 d . . . . .
O4 O 0.4042(16) 0.8736(10) 0.2504(7) 0.163(5) Uani 1 1 d . U . . .
C61 C 0.3362(7) 0.2910(6) 0.2127(3) 0.0291(19) Uani 1 1 d . . . . .
H61A H 0.298297 0.338268 0.217279 0.035 Uiso 1 1 calc R U . . .
H61B H 0.290394 0.243723 0.216984 0.035 Uiso 1 1 calc R U . . .
C43 C 0.8266(7) 0.4026(7) 0.2070(3) 0.040(2) Uani 1 1 d . . . . .
C48 C 0.9106(8) 0.4428(8) 0.1914(4) 0.048(3) Uani 1 1 d . . . . .
H48 H 0.917004 0.499244 0.192965 0.057 Uiso 1 1 calc R U . . .
C47 C 0.9838(8) 0.3996(9) 0.1736(5) 0.056(3) Uani 1 1 d . . . . .
H47 H 1.040310 0.426340 0.161903 0.067 Uiso 1 1 calc R U . . .
C46 C 0.9762(9) 0.3190(9) 0.1725(5) 0.057(3) Uani 1 1 d . . . . .
H46 H 1.028765 0.290360 0.161219 0.069 Uiso 1 1 calc R U . . .
C45 C 0.8941(9) 0.2781(8) 0.1875(4) 0.049(3) Uani 1 1 d . . . . .
H45 H 0.888866 0.221645 0.185980 0.059 Uiso 1 1 calc R U . . .
C64 C 0.7950(9) 0.5326(8) 0.2872(4) 0.053(3) Uani 1 1 d . . . . .
H64A H 0.866842 0.545046 0.282332 0.063 Uiso 1 1 calc R U . . .
H64B H 0.761666 0.582293 0.285391 0.063 Uiso 1 1 calc R U . . .
C31 C 0.9128(8) 0.4611(10) 0.3723(4) 0.061(4) Uani 1 1 d . . . . .
C32 C 0.9352(8) 0.3866(11) 0.3544(4) 0.068(5) Uani 1 1 d . . . . .
H32 H 0.887995 0.354006 0.326246 0.081 Uiso 1 1 calc R U . . .
C33 C 1.0271(9) 0.3565(12) 0.3766(5) 0.078(5) Uani 1 1 d . . . . .
H33 H 1.044630 0.305302 0.364266 0.094 Uiso 1 1 calc R U . . .
C34 C 1.0917(10) 0.4119(15) 0.4201(6) 0.096(7) Uani 1 1 d . . . . .
H34 H 1.154493 0.395768 0.436738 0.115 Uiso 1 1 calc R U . . .
C35 C 1.0673(11) 0.4856(13) 0.4384(6) 0.087(6) Uani 1 1 d . . . . .
H35 H 1.111894 0.518381 0.467510 0.104 Uiso 1 1 calc R U . . .
C36 C 0.9781(9) 0.5125(11) 0.4148(4) 0.071(5) Uani 1 1 d . . . . .
C37 C 0.9416(10) 0.5883(11) 0.4292(5) 0.074(5) Uani 1 1 d . . . . .
C38 C 0.9890(12) 0.6519(14) 0.4692(6) 0.097(7) Uani 1 1 d . . . . .
H38 H 1.053590 0.647519 0.490513 0.117 Uiso 1 1 calc R U . . .
C39 C 0.9434(14) 0.7187(14) 0.4773(7) 0.107(8) Uani 1 1 d . . . . .
H39 H 0.977668 0.761144 0.503930 0.128 Uiso 1 1 calc R U . . .
C40 C 0.8492(12) 0.7281(12) 0.4487(6) 0.090(6) Uani 1 1 d . . . . .
H40 H 0.817845 0.775557 0.455508 0.108 Uiso 1 1 calc R U . . .
C41 C 0.8003(12) 0.6643(11) 0.4085(5) 0.082(5) Uani 1 1 d . . . . .
H41 H 0.735266 0.668750 0.387602 0.098 Uiso 1 1 calc R U . . .
C42 C 0.8466(10) 0.5970(11) 0.4000(4) 0.072(5) Uani 1 1 d . . . . .
C59 C 0.7530(8) 0.3986(8) 0.0624(4) 0.046(3) Uani 1 1 d . . . . .
H59 H 0.765982 0.363804 0.088611 0.055 Uiso 1 1 calc R U . . .
C58 C 0.8016(10) 0.3931(9) 0.0183(5) 0.062(4) Uani 1 1 d . . . . .
H58 H 0.849514 0.355435 0.014709 0.075 Uiso 1 1 calc R U . . .
C57 C 0.7802(12) 0.4429(11) -0.0206(5) 0.073(4) Uani 1 1 d . . . . .
H57 H 0.812367 0.437027 -0.051218 0.088 Uiso 1 1 calc R U . . .
C56 C 0.7145(11) 0.5000(9) -0.0163(5) 0.064(4) Uani 1 1 d . . . . .
H56 H 0.701891 0.534133 -0.042988 0.077 Uiso 1 1 calc R U . . .
C55 C 0.6659(9) 0.5064(7) 0.0294(4) 0.047(3) Uani 1 1 d . . . . .
C54 C 0.5947(10) 0.5636(8) 0.0415(4) 0.057(4) Uani 1 1 d . . . . .
C49 C 0.5564(8) 0.5561(7) 0.0888(5) 0.048(3) Uani 1 1 d . . . . .
C50 C 0.4949(11) 0.6069(7) 0.1082(6) 0.064(4) Uani 1 1 d . . . . .
H50 H 0.471983 0.601643 0.141070 0.077 Uiso 1 1 calc R U . . .
C51 C 0.4648(12) 0.6698(9) 0.0771(7) 0.078(5) Uani 1 1 d . . . . .
H51 H 0.421038 0.706670 0.089129 0.094 Uiso 1 1 calc R U . . .
C52 C 0.5007(13) 0.6752(9) 0.0300(7) 0.079(5) Uani 1 1 d . . . . .
H52 H 0.480795 0.716310 0.009585 0.094 Uiso 1 1 calc R U . . .
C53 C 0.5629(12) 0.6244(9) 0.0117(6) 0.071(4) Uani 1 1 d . . . . .
H53 H 0.585483 0.629451 -0.021281 0.085 Uiso 1 1 calc R U . . .
C86 C 0.3450(7) 0.4930(6) 0.1840(3) 0.0390(19) Uani 1 1 d . U . . .
C87 C 0.2771(9) 0.5427(8) 0.2059(5) 0.058(2) Uani 1 1 d . U . . .
C92 C 0.2177(9) 0.5192(8) 0.2430(6) 0.058(2) Uani 1 1 d . U . . .
C93 C 0.1597(8) 0.4166(8) 0.2908(4) 0.052(3) Uani 1 1 d . U . . .
H93A H 0.088394 0.425544 0.278134 0.078 Uiso 1 1 calc R U . . .
H93B H 0.183591 0.445906 0.327060 0.078 Uiso 1 1 calc R U . . .
H93C H 0.163534 0.359422 0.291694 0.078 Uiso 1 1 calc R U . . .
C91 C 0.1554(13) 0.5701(11) 0.2656(8) 0.091(3) Uani 1 1 d . U . . .
H91 H 0.116029 0.552880 0.290787 0.110 Uiso 1 1 calc R U . . .
C96 C 0.6257(8) 0.2385(6) 0.0933(4) 0.036(2) Uani 1 1 d . . . . .
C97 C 0.6923(8) 0.1826(7) 0.0781(4) 0.042(2) Uani 1 1 d . . . . .
C102 C 0.7288(8) 0.1281(7) 0.1113(4) 0.041(2) Uani 1 1 d . . . . .
C101 C 0.8010(8) 0.0776(7) 0.0979(4) 0.044(2) Uani 1 1 d . . . . .
H101 H 0.825610 0.041393 0.121361 0.052 Uiso 1 1 calc R U . . .
C100 C 0.8361(7) 0.0813(7) 0.0499(4) 0.041(2) Uani 1 1 d . . . . .
C104 C 0.9611(10) -0.0075(8) 0.0731(5) 0.056(3) Uani 1 1 d . . . . .
H10A H 1.011681 -0.036445 0.057207 0.084 Uiso 1 1 calc R U . . .
H10B H 0.911557 -0.045695 0.084163 0.084 Uiso 1 1 calc R U . . .
H10C H 0.996185 0.029998 0.104542 0.084 Uiso 1 1 calc R U . . .
C99 C 0.7981(8) 0.1334(7) 0.0150(4) 0.046(3) Uani 1 1 d . . . . .
H99 H 0.820264 0.134297 -0.018548 0.055 Uiso 1 1 calc R U . . .
C98 C 0.7298(8) 0.1823(7) 0.0292(4) 0.042(2) Uani 1 1 d . . . . .
H98 H 0.705722 0.218143 0.005433 0.051 Uiso 1 1 calc R U . . .
C103 C 0.7234(10) 0.0703(8) 0.1917(5) 0.056(3) Uani 1 1 d . . . . .
H10D H 0.694081 0.016993 0.173275 0.083 Uiso 1 1 calc R U . . .
H10E H 0.698512 0.080498 0.225735 0.083 Uiso 1 1 calc R U . . .
H10F H 0.798555 0.072985 0.198994 0.083 Uiso 1 1 calc R U . . .
C1 C 0.3687(7) 0.1737(6) 0.1270(3) 0.034(2) Uani 1 1 d . . . . .
C2 C 0.4496(8) 0.1291(6) 0.1434(4) 0.041(2) Uani 1 1 d . . . . .
H2 H 0.510897 0.153774 0.166482 0.049 Uiso 1 1 calc R U . . .
C3 C 0.4368(10) 0.0474(7) 0.1246(5) 0.052(3) Uani 1 1 d . . . . .
H3 H 0.490196 0.015710 0.134916 0.063 Uiso 1 1 calc R U . . .
C4 C 0.3478(12) 0.0126(7) 0.0915(5) 0.066(4) Uani 1 1 d . . . . .
H4 H 0.340816 -0.043091 0.079087 0.079 Uiso 1 1 calc R U . . .
C5 C 0.2664(11) 0.0570(7) 0.0752(5) 0.059(3) Uani 1 1 d . . . . .
H5 H 0.204642 0.031613 0.052876 0.071 Uiso 1 1 calc R U . . .
C6 C 0.2786(8) 0.1381(6) 0.0926(4) 0.042(2) Uani 1 1 d . . . . .
C7 C 0.2057(8) 0.1947(6) 0.0782(4) 0.041(2) Uani 1 1 d . . . . .
C8 C 0.1096(9) 0.1791(8) 0.0446(5) 0.058(3) Uani 1 1 d . . . . .
H8 H 0.083749 0.125985 0.028729 0.069 Uiso 1 1 calc R U . . .
C9 C 0.0522(9) 0.2415(9) 0.0346(5) 0.068(4) Uani 1 1 d . . . . .
H9 H -0.013360 0.230510 0.011960 0.081 Uiso 1 1 calc R U . . .
C10 C 0.0883(8) 0.3190(8) 0.0569(5) 0.051(3) Uani 1 1 d . . . . .
H10 H 0.047904 0.360868 0.048924 0.061 Uiso 1 1 calc R U . . .
C11 C 0.1830(7) 0.3368(7) 0.0910(4) 0.040(2) Uani 1 1 d . . . . .
H11 H 0.208295 0.390182 0.106409 0.048 Uiso 1 1 calc R U . . .
C12 C 0.2393(7) 0.2738(6) 0.1017(3) 0.034(2) Uani 1 1 d . . . . .
C30 C 0.4163(7) 0.4623(7) 0.4162(4) 0.040(2) Uani 1 1 d . . . . .
C29 C 0.3843(9) 0.5309(9) 0.4004(5) 0.059(3) Uani 1 1 d . . . . .
H29 H 0.396771 0.546241 0.367228 0.071 Uiso 1 1 calc R U . . .
C28 C 0.3328(9) 0.5787(9) 0.4334(5) 0.062(4) Uani 1 1 d . . . . .
H28 H 0.309416 0.626654 0.422915 0.074 Uiso 1 1 calc R U . . .
C27 C 0.3166(8) 0.5546(10) 0.4819(6) 0.072(5) Uani 1 1 d . . . . .
H27 H 0.284127 0.587776 0.505159 0.086 Uiso 1 1 calc R U . . .
C26 C 0.3464(8) 0.4840(10) 0.4971(4) 0.061(4) Uani 1 1 d . . . . .
H26 H 0.332976 0.468499 0.530085 0.074 Uiso 1 1 calc R U . . .
C25 C 0.3963(7) 0.4349(8) 0.4642(4) 0.049(3) Uani 1 1 d . . . . .
C24 C 0.4317(7) 0.3591(8) 0.4727(4) 0.045(3) Uani 1 1 d . . . . .
C19 C 0.4798(7) 0.3247(7) 0.4312(4) 0.041(3) Uani 1 1 d . . . . .
C20 C 0.5138(8) 0.2496(8) 0.4326(4) 0.050(3) Uani 1 1 d . . . . .
H20 H 0.544809 0.226287 0.404344 0.059 Uiso 1 1 calc R U . . .
C21 C 0.5017(9) 0.2093(9) 0.4754(5) 0.062(4) Uani 1 1 d . . . . .
H21 H 0.523849 0.157829 0.476651 0.074 Uiso 1 1 calc R U . . .
C22 C 0.4576(11) 0.2441(12) 0.5165(5) 0.079(5) Uani 1 1 d . . . . .
H22 H 0.451015 0.216379 0.546183 0.095 Uiso 1 1 calc R U . . .
C23 C 0.4232(9) 0.3171(11) 0.5155(4) 0.064(4) Uani 1 1 d . . . . .
H23 H 0.393093 0.339589 0.544307 0.076 Uiso 1 1 calc R U . . .
C15 C 0.5943(9) 0.1155(7) 0.3105(4) 0.046(3) Uani 1 1 d . . . . .
H15 H 0.663187 0.103693 0.318891 0.055 Uiso 1 1 calc R U . . .
C16 C 0.5147(10) 0.0596(8) 0.3133(5) 0.056(3) Uani 1 1 d . . . . .
H16 H 0.528482 0.009324 0.323898 0.067 Uiso 1 1 calc R U . . .
C17 C 0.4134(9) 0.0767(7) 0.3007(5) 0.055(3) Uani 1 1 d . . . . .
H17 H 0.358172 0.037480 0.301614 0.067 Uiso 1 1 calc R U . . .
C75 C 0.5841(9) 0.5370(8) 0.3362(4) 0.056(3) Uani 1 1 d . U . . .
C76 C 0.5585(11) 0.5963(10) 0.3193(5) 0.071(3) Uani 1 1 d . U . . .
C77 C 0.5215(10) 0.6718(6) 0.3017(5) 0.099(3) Uani 1 1 d G U . . .
C82 C 0.5676(9) 0.7121(7) 0.2660(5) 0.112(3) Uani 1 1 d DG U . . .
C81 C 0.5300(11) 0.7807(7) 0.2497(5) 0.126(4) Uani 1 1 d DG U . . .
H81 H 0.561502 0.808185 0.225285 0.151 Uiso 1 1 calc R U . . .
C80 C 0.4464(11) 0.8090(6) 0.2691(5) 0.138(4) Uani 1 1 d G U . . .
C79 C 0.4004(9) 0.7687(8) 0.3048(6) 0.134(4) Uani 1 1 d G U . . .
H79 H 0.343281 0.788068 0.318041 0.161 Uiso 1 1 calc R U . . .
C78 C 0.4380(10) 0.7001(8) 0.3211(5) 0.118(4) Uani 1 1 d G U . . .
H78 H 0.406485 0.672633 0.345492 0.142 Uiso 1 1 calc R U . . .
O3 O 0.6547(11) 0.6829(7) 0.2546(6) 0.132(4) Uani 1 1 d D U . . .
C66 C 0.7504(8) 0.2956(9) 0.4082(4) 0.050(3) Uani 1 1 d . . . . .
C67 C 0.7881(9) 0.2272(10) 0.4252(5) 0.061(4) Uani 1 1 d . . . . .
C68 C 0.7703(11) 0.2038(11) 0.4764(7) 0.084(5) Uani 1 1 d . . . . .
H68 H 0.737628 0.236502 0.499855 0.100 Uiso 1 1 calc R U . . .
C69 C 0.8024(14) 0.1327(14) 0.4896(7) 0.095(6) Uani 1 1 d . . . . .
H69 H 0.789832 0.115651 0.522256 0.113 Uiso 1 1 calc R U . . .
C70 C 0.8520(13) 0.0856(11) 0.4567(7) 0.088(6) Uani 1 1 d . . . . .
O2 O 0.8783(11) 0.0138(9) 0.4737(6) 0.115(5) Uani 1 1 d . . . . .
C71 C 0.8751(11) 0.1084(10) 0.4076(6) 0.072(4) Uani 1 1 d . . . . .
H71 H 0.911651 0.076807 0.385563 0.086 Uiso 1 1 calc R U . . .
C72 C 0.8412(9) 0.1794(9) 0.3937(5) 0.059(3) Uani 1 1 d . . . . .
C73 C 0.9168(13) 0.1634(11) 0.3168(7) 0.083(5) Uani 1 1 d . . . . .
H73A H 0.930442 0.192996 0.287615 0.125 Uiso 1 1 calc R U . . .
H73B H 0.881409 0.110239 0.301696 0.125 Uiso 1 1 calc R U . . .
H73C H 0.981866 0.158009 0.339919 0.125 Uiso 1 1 calc R U . . .
C106 C 0.2446(12) 1.1331(11) 0.3961(7) 0.086(5) Uani 1 1 d . . . . .
H10G H 0.213808 1.105920 0.359603 0.103 Uiso 1 1 calc R U . . .
H10H H 0.320160 1.134099 0.400061 0.103 Uiso 1 1 calc R U . . .
C105 C 0.5956(18) 0.9650(12) 0.4401(9) 0.118(8) Uani 1 1 d . . . . .
H10I H 0.620375 0.950475 0.476127 0.141 Uiso 1 1 calc R U . . .
H10J H 0.624641 1.020649 0.439565 0.141 Uiso 1 1 calc R U . . .
C90 C 0.1513(18) 0.6420(13) 0.2520(11) 0.123(3) Uani 1 1 d . U . . .
C89 C 0.2007(17) 0.6670(12) 0.2086(10) 0.116(4) Uani 1 1 d . U . . .
H89 H 0.188226 0.715438 0.194859 0.140 Uiso 1 1 calc R U . . .
O6 O 0.0985(14) 0.7006(10) 0.2817(8) 0.155(4) Uani 1 1 d D U . . .
C74 C 0.9234(16) -0.0377(14) 0.4383(8) 0.105(6) Uani 1 1 d . . . . .
H74A H 0.877615 -0.050044 0.403275 0.158 Uiso 1 1 calc R U . . .
H74B H 0.934202 -0.087330 0.453373 0.158 Uiso 1 1 calc R U . . .
H74C H 0.989593 -0.011297 0.433859 0.158 Uiso 1 1 calc R U . . .
C83 C 0.7009(15) 0.7276(10) 0.2164(8) 0.149(7) Uani 1 1 d D U . . .
H83A H 0.669470 0.704648 0.179521 0.223 Uiso 1 1 calc R U . . .
H83B H 0.774981 0.724026 0.221870 0.223 Uiso 1 1 calc R U . . .
H83C H 0.688699 0.783826 0.222678 0.223 Uiso 1 1 calc R U . . .
C94 C 0.064(2) 0.6903(18) 0.3314(10) 0.175(8) Uani 1 1 d D U . . .
H94A H -0.000438 0.713379 0.332072 0.263 Uiso 1 1 calc R U . . .
H94B H 0.116407 0.717263 0.361655 0.263 Uiso 1 1 calc R U . . .
H94C H 0.053812 0.633167 0.334213 0.263 Uiso 1 1 calc R U . . .
C84 C 0.457(3) 0.9130(16) 0.2121(11) 0.184(8) Uani 1 1 d . U . . .
H84A H 0.444055 0.878818 0.177216 0.276 Uiso 1 1 calc R U . . .
H84B H 0.531338 0.921711 0.225986 0.276 Uiso 1 1 calc R U . . .
H84C H 0.431352 0.964497 0.207792 0.276 Uiso 1 1 calc R U . . .
C107 C -0.0843(14) 0.9402(13) 0.2597(8) 0.166(5) Uani 0.644(13) 1 d D U P A 1
H10K H -0.049275 0.994842 0.261999 0.200 Uiso 0.644(13) 1 calc R U P A 1
H10L H -0.036750 0.908003 0.279673 0.200 Uiso 0.644(13) 1 calc R U P A 1
Cl6 Cl -0.1992(6) 0.9430(3) 0.2870(3) 0.143(2) Uani 0.644(13) 1 d D U P A 1
Cl7 Cl -0.1218(10) 0.8958(6) 0.1915(4) 0.152(5) Uani 0.644(13) 1 d D U P A 1
C07' C -0.0843(14) 0.9402(13) 0.2597(8) 0.166(5) Uani 0.356(13) 1 d D . P A 2
H07A H -0.039526 0.991044 0.272795 0.200 Uiso 0.356(13) 1 calc R U P A 2
H07B H -0.102065 0.935422 0.220056 0.200 Uiso 0.356(13) 1 calc R U P A 2
Cl6' Cl -0.1992(6) 0.9430(3) 0.2870(3) 0.143(2) Uani 0.356(13) 1 d D . P A 2
Cl7' Cl -0.014(2) 0.8584(16) 0.2775(12) 0.207(9) Uani 0.356(13) 1 d D U P A 2
N2 N 0.550(2) 0.8996(13) 0.0154(7) 0.171(8) Uani 1 1 d D U . . .
C1A C 0.5488(19) 0.8970(11) 0.0606(7) 0.132(7) Uani 1 1 d D U . . .
C1B C 0.590(3) 0.8718(13) 0.1101(8) 0.172(9) Uani 1 1 d D U . . .
H1BA H 0.550393 0.821843 0.114064 0.258 Uiso 1 1 calc R U . . .
H1BB H 0.585461 0.913036 0.139886 0.258 Uiso 1 1 calc R U . . .
H1BC H 0.661811 0.863136 0.110556 0.258 Uiso 1 1 calc R U . . .
Cl8 Cl -0.0408(12) 0.5745(10) 0.0838(5) 0.214(6) Uani 0.6667 1 d D U P . .
Cl9 Cl -0.0602(17) 0.6654(13) 0.1791(8) 0.290(8) Uani 0.6667 1 d D U P . .
C108 C -0.118(3) 0.641(2) 0.1106(11) 0.283(8) Uani 1 1 d D U . . .
Cl8' Cl -0.1882(14) 0.7205(12) 0.0941(9) 0.288(8) Uani 0.6667 1 d D U P . .
O01 O 0.1330(18) 0.8645(16) 0.1383(11) 0.241(14) Uani 1 1 d . U . . .
N1 N 0.041(2) 0.8338(18) 0.3716(7) 0.181(11) Uani 1 1 d D U . . .
C01 C 0.104(4) 0.870(3) 0.3547(15) 0.33(2) Uani 1 1 d D U . . .
C02 C 0.193(3) 0.922(3) 0.3481(18) 0.34(3) Uani 1 1 d D U . . .
H02A H 0.196048 0.919308 0.309789 0.517 Uiso 1 1 calc R U . . .
H02B H 0.186446 0.977114 0.362826 0.517 Uiso 1 1 calc R U . . .
H02C H 0.255580 0.904968 0.367187 0.517 Uiso 1 1 calc R U . . .

loop_
_atom_site_aniso_label
_atom_site_aniso_U_11
_atom_site_aniso_U_22
_atom_site_aniso_U_33
_atom_site_aniso_U_23
_atom_site_aniso_U_13
_atom_site_aniso_U_12
Pt1 0.0291(2) 0.0702(3) 0.01635(17) -0.00062(16) 0.00148(13) -0.02219(18)
Au1 0.02749(18) 0.0496(2) 0.01577(16) 0.00261(14) 0.00071(12) -0.01791(15)
Pt2 0.02498(17) 0.0338(2) 0.01814(16) 0.00493(13) 0.00069(12) -0.00975(13)
P2 0.0241(11) 0.0423(14) 0.0172(10) 0.0040(9) 0.0015(8) -0.0126(9)
P4 0.0320(12) 0.0414(14) 0.0291(12) 0.0155(10) -0.0012(10) -0.0137(10)
P5 0.0317(12) 0.0544(16) 0.0179(10) 0.0031(10) 0.0019(9) -0.0218(11)
P3 0.0262(11) 0.0324(12) 0.0174(10) 0.0005(9) 0.0001(8) -0.0117(9)
P1 0.0258(11) 0.0573(16) 0.0176(10) 0.0012(10) 0.0026(9) -0.0142(11)
Cl5 0.111(4) 0.126(4) 0.092(3) 0.012(3) -0.020(3) -0.024(3)
Cl1 0.0436(16) 0.093(3) 0.083(2) 0.030(2) -0.0073(16) -0.0207(17)
Cl3 0.093(3) 0.144(5) 0.101(3) 0.063(3) 0.023(3) 0.012(3)
P6 0.0380(15) 0.098(3) 0.0179(11) -0.0050(13) 0.0015(10) -0.0395(16)
C63 0.043(5) 0.039(6) 0.029(5) 0.003(4) 0.003(4) -0.018(4)
C44 0.050(6) 0.055(7) 0.022(5) 0.004(4) 0.001(4) -0.019(5)
C60 0.036(5) 0.063(7) 0.024(5) 0.019(5) -0.003(4) -0.022(5)
C85 0.029(4) 0.041(5) 0.023(4) 0.009(4) -0.001(3) -0.011(3)
C88 0.090(7) 0.073(6) 0.126(8) 0.046(6) 0.037(6) 0.039(5)
O5 0.035(3) 0.054(4) 0.054(4) 0.008(3) 0.016(3) 0.006(3)
C95 0.030(5) 0.048(6) 0.024(4) 0.009(4) 0.004(4) -0.014(4)
O8 0.030(4) 0.059(5) 0.045(4) -0.018(4) 0.011(3) -0.002(3)
O7 0.049(4) 0.051(5) 0.044(4) 0.011(3) 0.021(3) 0.011(3)
C62 0.024(4) 0.047(6) 0.019(4) 0.007(4) -0.002(3) -0.006(4)
C110 0.034(5) 0.046(6) 0.022(4) 0.005(4) 0.004(4) -0.001(4)
C14 0.027(5) 0.055(7) 0.025(4) -0.003(4) 0.001(4) -0.001(4)
C18 0.038(5) 0.046(6) 0.042(6) 0.013(5) 0.005(4) -0.009(5)
C65 0.031(5) 0.091(9) 0.016(4) -0.002(5) 0.004(4) -0.028(6)
O1 0.058(6) 0.099(8) 0.062(6) 0.008(5) 0.014(5) 0.003(5)
Cl4 0.137(5) 0.181(7) 0.134(5) 0.074(5) 0.010(4) -0.033(5)
O10 0.086(8) 0.202(16) 0.071(7) 0.017(9) 0.027(6) -0.040(9)
O9 0.058(6) 0.115(9) 0.091(8) 0.014(7) -0.015(5) -0.010(6)
O11 0.076(7) 0.091(8) 0.084(7) 0.042(6) -0.009(6) -0.005(6)
O12 0.064(6) 0.095(8) 0.094(8) -0.002(6) 0.018(6) -0.001(6)
Cl2 0.148(5) 0.160(6) 0.091(3) 0.042(4) 0.036(3) 0.026(4)
O4 0.220(11) 0.101(8) 0.160(10) 0.064(7) -0.010(9) -0.003(7)
C61 0.025(4) 0.038(5) 0.022(4) 0.003(4) 0.003(3) -0.007(4)
C43 0.033(5) 0.062(7) 0.018(4) 0.008(4) -0.003(4) -0.016(5)
C48 0.038(6) 0.063(7) 0.035(5) 0.011(5) -0.003(4) -0.016(5)
C47 0.033(6) 0.085(10) 0.047(6) 0.005(6) 0.012(5) -0.007(6)
C46 0.044(6) 0.074(9) 0.048(7) -0.002(6) -0.001(5) 0.001(6)
C45 0.050(6) 0.059(7) 0.034(5) 0.006(5) 0.005(5) -0.006(5)
C64 0.050(6) 0.077(8) 0.021(5) -0.003(5) 0.009(4) -0.039(6)
C31 0.036(6) 0.116(12) 0.022(5) -0.006(6) 0.011(4) -0.029(7)
C32 0.031(6) 0.133(14) 0.027(5) 0.008(7) -0.004(4) -0.038(7)
C33 0.036(6) 0.147(15) 0.044(7) 0.013(8) 0.006(5) -0.029(8)
C34 0.032(7) 0.20(2) 0.043(8) 0.011(10) -0.008(6) -0.022(10)
C35 0.048(8) 0.147(17) 0.048(8) -0.024(9) 0.009(6) -0.030(9)
C36 0.029(6) 0.145(15) 0.027(5) 0.000(7) 0.000(4) -0.033(7)
C37 0.051(7) 0.125(13) 0.030(6) -0.025(7) 0.011(5) -0.038(8)
C38 0.050(8) 0.18(2) 0.040(7) -0.032(10) -0.001(6) -0.046(11)
C39 0.076(11) 0.156(19) 0.059(9) -0.051(11) 0.011(8) -0.053(12)
C40 0.064(9) 0.118(14) 0.069(9) -0.021(9) 0.008(8) -0.043(9)
C41 0.066(9) 0.117(14) 0.046(7) -0.024(8) 0.018(7) -0.046(9)
C42 0.042(7) 0.133(14) 0.022(5) -0.013(7) 0.004(5) -0.048(8)
C59 0.030(5) 0.069(8) 0.034(5) 0.009(5) 0.001(4) -0.016(5)
C58 0.045(7) 0.094(10) 0.045(7) 0.004(7) 0.017(5) -0.016(6)
C57 0.070(9) 0.109(13) 0.039(7) 0.012(7) 0.020(6) -0.024(9)
C56 0.065(8) 0.083(10) 0.038(6) 0.031(6) -0.002(6) -0.028(7)
C55 0.044(6) 0.055(7) 0.033(5) 0.015(5) -0.008(4) -0.027(5)
C54 0.061(7) 0.063(8) 0.033(5) 0.023(5) -0.019(5) -0.040(6)
C49 0.036(6) 0.044(6) 0.058(7) 0.011(5) 0.001(5) -0.016(5)
C50 0.069(8) 0.034(6) 0.089(10) 0.018(6) 0.016(7) -0.014(6)
C51 0.061(9) 0.050(8) 0.111(13) 0.016(8) -0.011(8) -0.012(7)
C52 0.080(10) 0.057(9) 0.089(11) 0.042(8) -0.019(9) -0.027(8)
C53 0.077(10) 0.066(9) 0.057(8) 0.022(7) -0.021(7) -0.019(8)
C86 0.036(4) 0.042(5) 0.037(4) 0.009(4) 0.000(3) -0.001(3)
C87 0.051(5) 0.054(5) 0.075(5) 0.023(4) 0.014(4) 0.018(4)
C92 0.043(4) 0.061(5) 0.076(5) 0.014(4) 0.019(4) 0.017(4)
C93 0.036(5) 0.074(7) 0.042(6) -0.002(5) 0.012(4) -0.008(5)
C91 0.080(6) 0.084(6) 0.129(8) 0.025(6) 0.051(6) 0.037(5)
C96 0.038(5) 0.039(6) 0.030(5) 0.003(4) 0.010(4) -0.001(4)
C97 0.033(5) 0.056(7) 0.034(5) -0.003(5) 0.011(4) -0.002(5)
C102 0.034(5) 0.049(6) 0.037(5) -0.002(5) 0.009(4) 0.000(4)
C101 0.035(5) 0.054(7) 0.042(6) 0.002(5) 0.011(4) 0.004(5)
C100 0.029(5) 0.052(6) 0.034(5) -0.011(5) 0.005(4) -0.007(4)
C104 0.054(7) 0.063(8) 0.050(7) -0.007(6) 0.017(6) 0.012(6)
C99 0.035(5) 0.058(7) 0.042(6) -0.007(5) 0.017(5) -0.012(5)
C98 0.035(5) 0.054(7) 0.032(5) -0.004(5) 0.004(4) -0.006(5)
C103 0.065(8) 0.057(8) 0.054(7) 0.014(6) 0.025(6) 0.019(6)
C1 0.041(5) 0.035(5) 0.021(4) 0.003(4) 0.001(4) -0.018(4)
C2 0.045(6) 0.041(6) 0.031(5) 0.004(4) 0.002(4) -0.012(5)
C3 0.064(7) 0.033(6) 0.051(7) 0.004(5) -0.003(6) -0.011(5)
C4 0.095(10) 0.034(6) 0.055(7) -0.002(5) -0.008(7) -0.013(7)
C5 0.073(8) 0.038(6) 0.051(7) 0.001(5) -0.012(6) -0.026(6)
C6 0.048(6) 0.041(6) 0.028(5) 0.002(4) -0.004(4) -0.018(5)
C7 0.040(5) 0.043(6) 0.031(5) 0.006(4) -0.007(4) -0.019(5)
C8 0.046(7) 0.063(8) 0.050(7) 0.004(6) -0.010(5) -0.025(6)
C9 0.039(6) 0.092(11) 0.055(7) 0.004(7) -0.022(6) -0.023(7)
C10 0.030(5) 0.066(8) 0.051(6) 0.008(6) -0.006(5) -0.004(5)
C11 0.027(5) 0.056(7) 0.033(5) 0.005(5) -0.002(4) -0.009(4)
C12 0.030(5) 0.045(6) 0.022(4) 0.008(4) 0.003(4) -0.013(4)
C30 0.028(5) 0.057(7) 0.027(5) -0.010(4) 0.001(4) -0.014(4)
C29 0.041(6) 0.075(9) 0.053(7) -0.010(6) 0.010(5) -0.016(6)
C28 0.044(7) 0.071(9) 0.057(8) -0.024(6) 0.002(6) -0.007(6)
C27 0.022(5) 0.106(12) 0.065(9) -0.045(8) -0.003(5) -0.012(6)
C26 0.023(5) 0.118(13) 0.032(6) -0.015(7) 0.006(4) -0.016(6)
C25 0.024(5) 0.086(9) 0.024(5) -0.018(5) 0.001(4) -0.022(5)
C24 0.023(5) 0.082(9) 0.024(5) 0.012(5) 0.000(4) -0.021(5)
C19 0.024(5) 0.074(8) 0.020(4) 0.008(5) -0.001(3) -0.016(5)
C20 0.036(5) 0.078(9) 0.033(5) 0.020(5) 0.003(4) -0.014(5)
C21 0.045(6) 0.093(10) 0.050(7) 0.042(7) 0.002(5) -0.010(6)
C22 0.055(8) 0.147(16) 0.035(7) 0.040(8) 0.007(6) -0.025(9)
C23 0.036(6) 0.126(13) 0.028(6) 0.023(7) 0.006(5) -0.011(7)
C15 0.041(6) 0.057(7) 0.036(5) 0.005(5) 0.001(4) 0.003(5)
C16 0.060(7) 0.052(7) 0.057(7) 0.019(6) 0.003(6) 0.006(6)
C17 0.042(6) 0.049(7) 0.078(9) 0.027(6) 0.009(6) -0.005(5)
C75 0.045(6) 0.079(7) 0.033(5) 0.008(5) -0.001(4) -0.034(5)
C76 0.067(6) 0.085(7) 0.053(6) 0.021(5) 0.000(5) -0.030(5)
C77 0.115(7) 0.087(6) 0.092(6) 0.035(5) 0.015(6) -0.022(5)
C82 0.157(8) 0.070(6) 0.109(7) 0.025(5) 0.039(6) -0.031(6)
C81 0.181(9) 0.080(7) 0.111(8) 0.034(6) 0.016(7) -0.030(6)
C80 0.177(9) 0.096(7) 0.137(8) 0.053(6) 0.001(7) -0.007(6)
C79 0.147(9) 0.107(8) 0.150(9) 0.059(7) 0.012(7) 0.002(7)
C78 0.125(8) 0.102(8) 0.134(8) 0.056(7) 0.022(7) -0.001(7)
O3 0.185(9) 0.074(7) 0.146(8) 0.012(6) 0.083(7) -0.031(6)
C66 0.034(6) 0.081(9) 0.026(5) 0.005(6) 0.001(4) -0.017(6)
C67 0.034(6) 0.105(11) 0.037(6) 0.007(7) 0.000(5) -0.016(6)
C68 0.052(8) 0.108(13) 0.085(11) 0.058(10) -0.017(7) -0.027(8)
C69 0.080(11) 0.141(18) 0.062(10) 0.029(11) 0.015(9) -0.016(11)
C70 0.074(10) 0.091(12) 0.082(11) 0.044(10) -0.038(9) -0.029(9)
O2 0.112(11) 0.118(11) 0.114(11) 0.060(9) -0.007(9) -0.001(9)
C71 0.056(8) 0.081(10) 0.067(9) 0.014(8) -0.020(7) -0.007(7)
C72 0.041(6) 0.087(10) 0.047(7) 0.027(7) -0.004(5) -0.013(6)
C73 0.074(10) 0.102(13) 0.075(10) 0.010(9) 0.021(8) 0.003(9)
C106 0.064(9) 0.114(14) 0.084(11) 0.031(10) 0.013(8) 0.008(9)
C105 0.15(2) 0.084(13) 0.105(15) 0.029(11) -0.027(14) -0.015(13)
C90 0.122(7) 0.098(6) 0.181(8) 0.040(7) 0.075(6) 0.058(6)
C89 0.119(8) 0.089(7) 0.169(9) 0.050(7) 0.058(7) 0.054(6)
O6 0.165(9) 0.124(8) 0.217(11) 0.040(8) 0.106(8) 0.072(7)
C74 0.091(13) 0.120(17) 0.096(14) 0.019(13) -0.003(11) 0.001(12)
C83 0.216(16) 0.074(11) 0.166(15) 0.013(11) 0.099(12) -0.044(12)
C94 0.175(16) 0.163(17) 0.225(17) 0.032(14) 0.122(14) 0.046(14)
C84 0.29(2) 0.115(14) 0.149(16) 0.063(12) 0.017(15) 0.002(15)
C107 0.242(12) 0.117(11) 0.170(10) 0.052(10) 0.094(10) 0.026(11)
Cl6 0.224(7) 0.089(4) 0.116(4) -0.003(3) 0.069(5) -0.023(4)
Cl7 0.251(12) 0.109(7) 0.155(7) 0.070(5) 0.135(8) 0.083(7)
C07' 0.242(12) 0.117(11) 0.170(10) 0.052(10) 0.094(10) 0.026(11)
Cl6' 0.224(7) 0.089(4) 0.116(4) -0.003(3) 0.069(5) -0.023(4)
Cl7' 0.26(2) 0.168(16) 0.205(17) 0.079(14) 0.045(16) 0.033(16)
N2 0.26(2) 0.126(13) 0.117(11) -0.008(12) 0.060(15) -0.022(14)
C1A 0.225(19) 0.073(10) 0.090(10) -0.048(9) 0.060(14) -0.008(11)
C1B 0.31(2) 0.081(13) 0.120(12) -0.029(12) 0.051(18) 0.014(15)
Cl8 0.213(13) 0.246(14) 0.143(9) 0.052(9) -0.049(8) -0.063(9)
Cl9 0.285(17) 0.275(18) 0.276(14) -0.032(13) 0.065(12) -0.078(14)
C108 0.236(15) 0.284(17) 0.279(14) -0.019(13) 0.018(12) -0.097(12)
Cl8' 0.189(14) 0.307(17) 0.314(17) -0.084(14) 0.035(12) -0.072(11)
O01 0.23(2) 0.29(3) 0.30(3) 0.26(3) 0.14(2) 0.09(2)
N1 0.20(2) 0.30(3) 0.065(11) 0.032(15) 0.046(13) 0.09(2)
C01 0.44(5) 0.39(5) 0.16(3) -0.06(3) 0.16(3) -0.10(3)
C02 0.48(6) 0.30(5) 0.29(4) 0.22(4) 0.06(4) -0.05(4)

loop_
_atom_type_symbol
_atom_type_description
_atom_type_scat_dispersion_real
_atom_type_scat_dispersion_imag
_atom_type_scat_source
C C 0.0033 0.0016 'International Tables Vol C Tables 4.2.6.8 and 6.1.1.4'
H H 0.0000 0.0000 'International Tables Vol C Tables 4.2.6.8 and 6.1.1.4'
Au Au -2.0133 8.8022 'International Tables Vol C Tables 4.2.6.8 and 6.1.1.4'
Cl Cl 0.1484 0.1585 'International Tables Vol C Tables 4.2.6.8 and 6.1.1.4'
N N 0.0061 0.0033 'International Tables Vol C Tables 4.2.6.8 and 6.1.1.4'
O O 0.0106 0.0060 'International Tables Vol C Tables 4.2.6.8 and 6.1.1.4'
P P 0.1023 0.0942 'International Tables Vol C Tables 4.2.6.8 and 6.1.1.4'
Pt Pt -1.7033 8.3905 'International Tables Vol C Tables 4.2.6.8 and 6.1.1.4'

loop_
_geom_angle_atom_site_label_1
_geom_angle_atom_site_label_2
_geom_angle_atom_site_label_3
_geom_angle
_geom_angle_site_symmetry_1
_geom_angle_site_symmetry_3
_geom_angle_publ_flag
P1 Pt1 Au1 93.30(6) . . ?
P6 Pt1 Au1 91.28(6) . . ?
P6 Pt1 P1 173.91(11) . . ?
C65 Pt1 Au1 100.4(3) . . ?
C65 Pt1 P1 90.7(3) . . ?
C65 Pt1 P6 92.4(3) . . ?
C65 Pt1 C75 177.4(4) . . ?
C75 Pt1 Au1 79.2(3) . . ?
C75 Pt1 P1 91.9(3) . . ?
C75 Pt1 P6 85.0(3) . . ?
Pt1 Au1 Pt2 158.10(2) . . ?
P2 Au1 Pt1 88.94(5) . . ?
P2 Au1 Pt2 91.04(5) . . ?
P2 Au1 P5 179.52(10) . . ?
P5 Au1 Pt1 91.42(6) . . ?
P5 Au1 Pt2 88.73(6) . . ?
P4 Pt2 Au1 93.21(6) . . ?
P3 Pt2 Au1 90.71(5) . . ?
P3 Pt2 P4 174.99(9) . . ?
C85 Pt2 Au1 83.2(2) . . ?
C85 Pt2 P4 92.2(3) . . ?
C85 Pt2 P3 85.1(3) . . ?
C85 Pt2 C95 176.3(4) . . ?
C95 Pt2 Au1 94.6(3) . . ?
C95 Pt2 P4 90.8(3) . . ?
C95 Pt2 P3 92.0(3) . . ?
C62 P2 Au1 111.2(3) . . ?
C62 P2 C61 99.8(4) . . ?
C110 P2 Au1 115.3(3) . . ?
C110 P2 C62 106.3(4) . . ?
C110 P2 C61 108.5(4) . . ?
C61 P2 Au1 114.3(3) . . ?
C63 P4 Pt2 111.6(3) . . ?
C60 P4 Pt2 121.0(4) . . ?
C60 P4 C63 107.9(5) . . ?
C49 P4 Pt2 118.7(3) . . ?
C49 P4 C63 102.7(5) . . ?
C49 P4 C60 92.2(5) . . ?
C63 P5 Au1 110.5(3) . . ?
C63 P5 C64 100.9(5) . . ?
C43 P5 Au1 115.7(4) . . ?
C43 P5 C63 107.5(5) . . ?
C43 P5 C64 106.5(5) . . ?
C64 P5 Au1 114.5(3) . . ?
C61 P3 Pt2 112.0(3) . . ?
C1 P3 Pt2 123.0(3) . . ?
C1 P3 C61 105.9(4) . . ?
C1 P3 C12 91.8(5) . . ?
C12 P3 Pt2 117.2(3) . . ?
C12 P3 C61 103.9(4) . . ?
C62 P1 Pt1 112.0(3) . . ?
C30 P1 Pt1 117.4(3) . . ?
C30 P1 C62 101.7(4) . . ?
C30 P1 C19 92.1(5) . . ?
C19 P1 Pt1 121.7(3) . . ?
C19 P1 C62 108.8(4) . . ?
O10 Cl1 O12 107.1(8) . . ?
O9 Cl1 O10 107.3(8) . . ?
O9 Cl1 O11 110.3(7) . . ?
O9 Cl1 O12 114.8(8) . . ?
O11 Cl1 O10 114.4(9) . . ?
O11 Cl1 O12 103.0(7) . . ?
C64 P6 Pt1 113.5(3) . . ?
C64 P6 C42 105.2(6) . . ?
C31 P6 Pt1 119.7(5) . . ?
C31 P6 C64 108.4(6) . . ?
C31 P6 C42 91.9(7) . . ?
C42 P6 Pt1 115.5(4) . . ?
P4 C63 H63A 108.1 . . ?
P4 C63 H63B 108.1 . . ?
P5 C63 P4 116.7(5) . . ?
P5 C63 H63A 108.1 . . ?
P5 C63 H63B 108.1 . . ?
H63A C63 H63B 107.3 . . ?
C43 C44 H44 119.8 . . ?
C43 C44 C45 120.5(10) . . ?
C45 C44 H44 119.8 . . ?
C59 C60 P4 130.2(8) . . ?
C59 C60 C55 120.4(10) . . ?
C55 C60 P4 109.3(9) . . ?
C86 C85 Pt2 173.7(8) . . ?
C87 C88 H88 119.5 . . ?
C89 C88 H88 119.5 . . ?
C89 C88 C87 121.1(17) . . ?
C92 O5 C93 118.1(9) . . ?
C96 C95 Pt2 175.8(8) . . ?
C100 O8 C104 117.8(8) . . ?
C102 O7 C103 117.2(8) . . ?
P2 C62 P1 116.6(5) . . ?
P2 C62 H62A 108.1 . . ?
P2 C62 H62B 108.1 . . ?
P1 C62 H62A 108.1 . . ?
P1 C62 H62B 108.1 . . ?
H62A C62 H62B 107.3 . . ?
C14 C110 P2 119.3(8) . . ?
C14 C110 C18 120.4(10) . . ?
C18 C110 P2 120.2(8) . . ?
C110 C14 H14 120.2 . . ?
C110 C14 C15 119.5(10) . . ?
C15 C14 H14 120.2 . . ?
C110 C18 H18 120.1 . . ?
C17 C18 C110 119.9(10) . . ?
C17 C18 H18 120.1 . . ?
C66 C65 Pt1 178.2(9) . . ?
C72 O1 C73 115.5(13) . . ?
C80 O4 C84 116(2) . . ?
P2 C61 P3 114.5(5) . . ?
P2 C61 H61A 108.6 . . ?
P2 C61 H61B 108.6 . . ?
P3 C61 H61A 108.6 . . ?
P3 C61 H61B 108.6 . . ?
H61A C61 H61B 107.6 . . ?
C44 C43 P5 119.9(8) . . ?
C44 C43 C48 119.8(11) . . ?
C48 C43 P5 120.3(9) . . ?
C43 C48 H48 120.4 . . ?
C47 C48 C43 119.2(12) . . ?
C47 C48 H48 120.4 . . ?
C48 C47 H47 119.7 . . ?
C46 C47 C48 120.5(11) . . ?
C46 C47 H47 119.7 . . ?
C47 C46 H46 119.3 . . ?
C47 C46 C45 121.4(12) . . ?
C45 C46 H46 119.3 . . ?
C44 C45 H45 120.7 . . ?
C46 C45 C44 118.6(12) . . ?
C46 C45 H45 120.7 . . ?
P5 C64 H64A 108.2 . . ?
P5 C64 H64B 108.2 . . ?
P6 C64 P5 116.3(6) . . ?
P6 C64 H64A 108.2 . . ?
P6 C64 H64B 108.2 . . ?
H64A C64 H64B 107.4 . . ?
C32 C31 P6 128.1(9) . . ?
C32 C31 C36 122.3(14) . . ?
C36 C31 P6 109.2(12) . . ?
C31 C32 H32 119.0 . . ?
C31 C32 C33 122.0(12) . . ?
C33 C32 H32 119.0 . . ?
C32 C33 H33 123.3 . . ?
C32 C33 C34 113.5(17) . . ?
C34 C33 H33 123.3 . . ?
C33 C34 H34 118.0 . . ?
C35 C34 C33 123.9(16) . . ?
C35 C34 H34 118.0 . . ?
C34 C35 H35 119.8 . . ?
C34 C35 C36 120.3(14) . . ?
C36 C35 H35 119.8 . . ?
C31 C36 C37 114.9(13) . . ?
C35 C36 C31 118.0(17) . . ?
C35 C36 C37 127.1(13) . . ?
C38 C37 C36 128.5(16) . . ?
C42 C37 C36 114.0(12) . . ?
C42 C37 C38 117.5(18) . . ?
C37 C38 H38 119.8 . . ?
C39 C38 C37 120.4(16) . . ?
C39 C38 H38 119.8 . . ?
C38 C39 H39 118.7 . . ?
C38 C39 C40 122.6(15) . . ?
C40 C39 H39 118.7 . . ?
C39 C40 H40 121.2 . . ?
C39 C40 C41 118(2) . . ?
C41 C40 H40 121.2 . . ?
C40 C41 H41 120.1 . . ?
C42 C41 C40 119.8(17) . . ?
C42 C41 H41 120.1 . . ?
C37 C42 P6 109.6(14) . . ?
C41 C42 P6 128.3(10) . . ?
C41 C42 C37 122.0(13) . . ?
C60 C59 H59 120.2 . . ?
C60 C59 C58 119.7(12) . . ?
C58 C59 H59 120.2 . . ?
C59 C58 H58 120.1 . . ?
C59 C58 C57 119.9(14) . . ?
C57 C58 H58 120.1 . . ?
C58 C57 H57 118.8 . . ?
C56 C57 C58 122.4(12) . . ?
C56 C57 H57 118.8 . . ?
C57 C56 H56 121.2 . . ?
C57 C56 C55 117.7(11) . . ?
C55 C56 H56 121.2 . . ?
C60 C55 C56 120.0(13) . . ?
C60 C55 C54 114.0(10) . . ?
C56 C55 C54 126.0(11) . . ?
C49 C54 C55 114.4(10) . . ?
C49 C54 C53 118.2(15) . . ?
C53 C54 C55 127.4(13) . . ?
C54 C49 P4 109.9(10) . . ?
C50 C49 P4 127.3(10) . . ?
C50 C49 C54 122.8(12) . . ?
C49 C50 H50 121.1 . . ?
C49 C50 C51 117.7(14) . . ?
C51 C50 H50 121.1 . . ?
C50 C51 H51 120.5 . . ?
C52 C51 C50 118.9(16) . . ?
C52 C51 H51 120.5 . . ?
C51 C52 H52 118.9 . . ?
C53 C52 C51 122.2(14) . . ?
C53 C52 H52 118.9 . . ?
C54 C53 H53 120.0 . . ?
C52 C53 C54 120.0(15) . . ?
C52 C53 H53 120.0 . . ?
C85 C86 C87 178.7(11) . . ?
C88 C87 C86 119.4(12) . . ?
C92 C87 C88 117.8(13) . . ?
C92 C87 C86 122.8(11) . . ?
O5 C92 C87 116.3(10) . . ?
O5 C92 C91 122.0(13) . . ?
C91 C92 C87 121.7(13) . . ?
O5 C93 H93A 109.5 . . ?
O5 C93 H93B 109.5 . . ?
O5 C93 H93C 109.5 . . ?
H93A C93 H93B 109.5 . . ?
H93A C93 H93C 109.5 . . ?
H93B C93 H93C 109.5 . . ?
C92 C91 H91 120.1 . . ?
C90 C91 C92 119.7(17) . . ?
C90 C91 H91 120.1 . . ?
C95 C96 C97 176.3(11) . . ?
C102 C97 C96 122.2(9) . . ?
C102 C97 C98 116.3(10) . . ?
C98 C97 C96 121.4(10) . . ?
O7 C102 C97 115.8(9) . . ?
O7 C102 C101 122.2(10) . . ?
C97 C102 C101 121.9(10) . . ?
C102 C101 H101 120.6 . . ?
C100 C101 C102 118.8(11) . . ?
C100 C101 H101 120.6 . . ?
O8 C100 C101 122.7(10) . . ?
O8 C100 C99 116.8(9) . . ?
C101 C100 C99 120.5(10) . . ?
O8 C104 H10A 109.5 . . ?
O8 C104 H10B 109.5 . . ?
O8 C104 H10C 109.5 . . ?
H10A C104 H10B 109.5 . . ?
H10A C104 H10C 109.5 . . ?
H10B C104 H10C 109.5 . . ?
C100 C99 H99 120.3 . . ?
C98 C99 C100 119.4(10) . . ?
C98 C99 H99 120.3 . . ?
C97 C98 H98 118.5 . . ?
C99 C98 C97 123.0(11) . . ?
C99 C98 H98 118.5 . . ?
O7 C103 H10D 109.5 . . ?
O7 C103 H10E 109.5 . . ?
O7 C103 H10F 109.5 . . ?
H10D C103 H10E 109.5 . . ?
H10D C103 H10F 109.5 . . ?
H10E C103 H10F 109.5 . . ?
C2 C1 P3 127.4(7) . . ?
C6 C1 P3 111.0(8) . . ?
C6 C1 C2 121.6(9) . . ?
C1 C2 H2 121.1 . . ?
C3 C2 C1 117.8(10) . . ?
C3 C2 H2 121.1 . . ?
C2 C3 H3 119.8 . . ?
C4 C3 C2 120.4(12) . . ?
C4 C3 H3 119.8 . . ?
C3 C4 H4 119.0 . . ?
C3 C4 C5 121.9(11) . . ?
C5 C4 H4 119.0 . . ?
C4 C5 H5 120.8 . . ?
C6 C5 C4 118.4(11) . . ?
C6 C5 H5 120.8 . . ?
C1 C6 C7 113.5(9) . . ?
C5 C6 C1 119.8(11) . . ?
C5 C6 C7 126.7(10) . . ?
C8 C7 C6 128.1(10) . . ?
C8 C7 C12 117.9(11) . . ?
C12 C7 C6 114.0(8) . . ?
C7 C8 H8 120.1 . . ?
C9 C8 C7 119.7(11) . . ?
C9 C8 H8 120.1 . . ?
C8 C9 H9 119.4 . . ?
C10 C9 C8 121.2(10) . . ?
C10 C9 H9 119.4 . . ?
C9 C10 H10 119.6 . . ?
C9 C10 C11 120.7(12) . . ?
C11 C10 H10 119.6 . . ?
C10 C11 H11 121.1 . . ?
C12 C11 C10 117.8(10) . . ?
C12 C11 H11 121.1 . . ?
C7 C12 P3 109.6(8) . . ?
C11 C12 P3 127.8(7) . . ?
C11 C12 C7 122.6(9) . . ?
C29 C30 P1 127.8(9) . . ?
C29 C30 C25 122.7(11) . . ?
C25 C30 P1 109.4(9) . . ?
C30 C29 H29 120.3 . . ?
C30 C29 C28 119.4(13) . . ?
C28 C29 H29 120.3 . . ?
C29 C28 H28 120.7 . . ?
C27 C28 C29 118.7(15) . . ?
C27 C28 H28 120.7 . . ?
C28 C27 H27 119.1 . . ?
C26 C27 C28 121.8(12) . . ?
C26 C27 H27 119.1 . . ?
C27 C26 H26 119.9 . . ?
C27 C26 C25 120.2(12) . . ?
C25 C26 H26 119.9 . . ?
C30 C25 C24 114.5(10) . . ?
C26 C25 C30 117.2(13) . . ?
C26 C25 C24 128.3(12) . . ?
C19 C24 C25 114.1(9) . . ?
C23 C24 C25 127.9(12) . . ?
C23 C24 C19 118.0(13) . . ?
C24 C19 P1 109.5(9) . . ?
C20 C19 P1 129.8(8) . . ?
C20 C19 C24 120.7(10) . . ?
C19 C20 H20 120.4 . . ?
C21 C20 C19 119.2(12) . . ?
C21 C20 H20 120.4 . . ?
C20 C21 H21 120.0 . . ?
C22 C21 C20 119.9(15) . . ?
C22 C21 H21 120.0 . . ?
C21 C22 H22 119.2 . . ?
C23 C22 C21 121.5(12) . . ?
C23 C22 H22 119.2 . . ?
C24 C23 H23 119.7 . . ?
C22 C23 C24 120.6(13) . . ?
C22 C23 H23 119.7 . . ?
C14 C15 H15 119.8 . . ?
C16 C15 C14 120.3(11) . . ?
C16 C15 H15 119.8 . . ?
C15 C16 H16 120.0 . . ?
C15 C16 C17 119.9(11) . . ?
C17 C16 H16 120.0 . . ?
C18 C17 C16 119.9(11) . . ?
C18 C17 H17 120.0 . . ?
C16 C17 H17 120.0 . . ?
C76 C75 Pt1 173.3(10) . . ?
C75 C76 C77 175.4(16) . . ?
C82 C77 C76 121.6(10) . . ?
C82 C77 C78 120.0 . . ?
C78 C77 C76 118.4(10) . . ?
C81 C82 C77 120.0 . . ?
O3 C82 C77 113.9(10) . . ?
O3 C82 C81 125.8(10) . . ?
C82 C81 H81 120.0 . . ?
C82 C81 C80 120.0 . . ?
C80 C81 H81 120.0 . . ?
O4 C80 C81 120.5(14) . . ?
O4 C80 C79 119.4(14) . . ?
C81 C80 C79 120.0 . . ?
C80 C79 H79 120.0 . . ?
C80 C79 C78 120.0 . . ?
C78 C79 H79 120.0 . . ?
C77 C78 H78 120.0 . . ?
C79 C78 C77 120.0 . . ?
C79 C78 H78 120.0 . . ?
C82 O3 C83 111.9(11) . . ?
C65 C66 C67 174.7(11) . . ?
C66 C67 C68 119.9(14) . . ?
C72 C67 C66 121.2(11) . . ?
C72 C67 C68 118.9(15) . . ?
C67 C68 H68 121.2 . . ?
C69 C68 C67 117.7(18) . . ?
C69 C68 H68 121.2 . . ?
C68 C69 H69 119.0 . . ?
C70 C69 C68 121.9(16) . . ?
C70 C69 H69 119.0 . . ?
C69 C70 O2 116.7(18) . . ?
C69 C70 C71 121.9(17) . . ?
O2 C70 C71 121(2) . . ?
C70 O2 C74 117.0(17) . . ?
C70 C71 H71 121.9 . . ?
C72 C71 C70 116.3(16) . . ?
C72 C71 H71 121.9 . . ?
O1 C72 C67 113.4(13) . . ?
O1 C72 C71 123.3(14) . . ?
C71 C72 C67 123.3(13) . . ?
O1 C73 H73A 109.5 . . ?
O1 C73 H73B 109.5 . . ?
O1 C73 H73C 109.5 . . ?
H73A C73 H73B 109.5 . . ?
H73A C73 H73C 109.5 . . ?
H73B C73 H73C 109.5 . . ?
Cl5 C106 H10G 108.9 . . ?
Cl5 C106 H10H 108.9 . . ?
Cl4 C106 Cl5 113.4(11) . . ?
Cl4 C106 H10G 108.9 . . ?
Cl4 C106 H10H 108.9 . . ?
H10G C106 H10H 107.7 . . ?
Cl3 C105 H10I 109.5 . . ?
Cl3 C105 H10J 109.5 . . ?
Cl2 C105 Cl3 110.6(11) . . ?
Cl2 C105 H10I 109.5 . . ?
Cl2 C105 H10J 109.5 . . ?
H10I C105 H10J 108.1 . . ?
C91 C90 C89 121.6(18) . . ?
C91 C90 O6 120(2) . . ?
C89 C90 O6 118.5(18) . . ?
C88 C89 C90 117.3(17) . . ?
C88 C89 H89 121.3 . . ?
C90 C89 H89 121.3 . . ?
C94 O6 C90 124.5(19) . . ?
O2 C74 H74A 109.5 . . ?
O2 C74 H74B 109.5 . . ?
O2 C74 H74C 109.5 . . ?
H74A C74 H74B 109.5 . . ?
H74A C74 H74C 109.5 . . ?
H74B C74 H74C 109.5 . . ?
O3 C83 H83A 109.5 . . ?
O3 C83 H83B 109.5 . . ?
O3 C83 H83C 109.5 . . ?
H83A C83 H83B 109.5 . . ?
H83A C83 H83C 109.5 . . ?
H83B C83 H83C 109.5 . . ?
O6 C94 H94A 109.5 . . ?
O6 C94 H94B 109.5 . . ?
O6 C94 H94C 109.5 . . ?
H94A C94 H94B 109.5 . . ?
H94A C94 H94C 109.5 . . ?
H94B C94 H94C 109.5 . . ?
O4 C84 H84A 109.5 . . ?
O4 C84 H84B 109.5 . . ?
O4 C84 H84C 109.5 . . ?
H84A C84 H84B 109.5 . . ?
H84A C84 H84C 109.5 . . ?
H84B C84 H84C 109.5 . . ?
H10K C107 H10L 108.6 . . ?
Cl6 C107 H10K 110.4 . . ?
Cl6 C107 H10L 110.4 . . ?
Cl7 C107 H10K 110.4 . . ?
Cl7 C107 H10L 110.4 . . ?
Cl7 C107 Cl6 106.5(10) . . ?
H07A C07' H07B 107.8 . . ?
Cl6' C07' H07A 109.0 . . ?
Cl6' C07' H07B 109.0 . . ?
Cl6' C07' Cl7' 112.8(14) . . ?
Cl7' C07' H07A 109.0 . . ?
Cl7' C07' H07B 109.0 . . ?
N2 C1A C1B 150(2) . . ?
C1A C1B H1BA 109.5 . . ?
C1A C1B H1BB 109.5 . . ?
C1A C1B H1BC 109.5 . . ?
H1BA C1B H1BB 109.5 . . ?
H1BA C1B H1BC 109.5 . . ?
H1BB C1B H1BC 109.5 . . ?
Cl8 C108 Cl9 104.4(15) . . ?
Cl8 C108 Cl8' 141(2) . . ?
Cl8' C108 Cl9 106.4(16) . . ?
N1 C01 C02 165(4) . . ?
C01 C02 H02A 109.5 . . ?
C01 C02 H02B 109.5 . . ?
C01 C02 H02C 109.5 . . ?
H02A C02 H02B 109.5 . . ?
H02A C02 H02C 109.5 . . ?
H02B C02 H02C 109.5 . . ?

loop_
_geom_bond_atom_site_label_1
_geom_bond_atom_site_label_2
_geom_bond_distance
_geom_bond_site_symmetry_2
_geom_bond_publ_flag
Pt1 Au1 2.9734(5) . ?
Pt1 P1 2.298(2) . ?
Pt1 P6 2.284(3) . ?
Pt1 C65 1.976(15) . ?
Pt1 C75 2.007(15) . ?
Au1 Pt2 2.9791(5) . ?
Au1 P2 2.309(2) . ?
Au1 P5 2.313(2) . ?
Pt2 P4 2.299(2) . ?
Pt2 P3 2.277(2) . ?
Pt2 C85 2.020(10) . ?
Pt2 C95 2.028(11) . ?
P2 C62 1.821(9) . ?
P2 C110 1.817(11) . ?
P2 C61 1.823(9) . ?
P4 C63 1.828(9) . ?
P4 C60 1.819(11) . ?
P4 C49 1.800(12) . ?
P5 C63 1.818(10) . ?
P5 C43 1.808(12) . ?
P5 C64 1.845(10) . ?
P3 C61 1.833(9) . ?
P3 C1 1.786(10) . ?
P3 C12 1.818(9) . ?
P1 C62 1.830(8) . ?
P1 C30 1.806(11) . ?
P1 C19 1.810(11) . ?
Cl5 C106 1.756(19) . ?
Cl1 O10 1.432(12) . ?
Cl1 O9 1.398(10) . ?
Cl1 O11 1.427(10) . ?
Cl1 O12 1.435(12) . ?
Cl3 C105 1.90(2) . ?
P6 C64 1.807(10) . ?
P6 C31 1.787(15) . ?
P6 C42 1.834(15) . ?
C63 H63A 0.9900 . ?
C63 H63B 0.9900 . ?
C44 H44 0.9500 . ?
C44 C43 1.372(16) . ?
C44 C45 1.392(17) . ?
C60 C59 1.379(17) . ?
C60 C55 1.405(14) . ?
C85 C86 1.206(14) . ?
C88 H88 0.9500 . ?
C88 C87 1.410(19) . ?
C88 C89 1.37(2) . ?
O5 C92 1.345(15) . ?
O5 C93 1.438(13) . ?
C95 C96 1.190(14) . ?
O8 C100 1.366(12) . ?
O8 C104 1.430(15) . ?
O7 C102 1.362(12) . ?
O7 C103 1.437(14) . ?
C62 H62A 0.9900 . ?
C62 H62B 0.9900 . ?
C110 C14 1.381(13) . ?
C110 C18 1.385(14) . ?
C14 H14 0.9500 . ?
C14 C15 1.387(16) . ?
C18 H18 0.9500 . ?
C18 C17 1.373(16) . ?
C65 C66 1.235(18) . ?
O1 C72 1.322(15) . ?
O1 C73 1.451(18) . ?
Cl4 C106 1.678(17) . ?
Cl2 C105 1.67(2) . ?
O4 C80 1.377(18) . ?
O4 C84 1.48(3) . ?
C61 H61A 0.9900 . ?
C61 H61B 0.9900 . ?
C43 C48 1.395(14) . ?
C48 H48 0.9500 . ?
C48 C47 1.373(17) . ?
C47 H47 0.9500 . ?
C47 C46 1.360(19) . ?
C46 H46 0.9500 . ?
C46 C45 1.372(17) . ?
C45 H45 0.9500 . ?
C64 H64A 0.9900 . ?
C64 H64B 0.9900 . ?
C31 C32 1.37(2) . ?
C31 C36 1.416(16) . ?
C32 H32 0.9500 . ?
C32 C33 1.42(2) . ?
C33 H33 0.9500 . ?
C33 C34 1.46(2) . ?
C34 H34 0.9500 . ?
C34 C35 1.37(3) . ?
C35 H35 0.9500 . ?
C35 C36 1.38(2) . ?
C36 C37 1.44(2) . ?
C37 C38 1.41(2) . ?
C37 C42 1.39(2) . ?
C38 H38 0.9500 . ?
C38 C39 1.34(3) . ?
C39 H39 0.9500 . ?
C39 C40 1.37(3) . ?
C40 H40 0.9500 . ?
C40 C41 1.422(19) . ?
C41 H41 0.9500 . ?
C41 C42 1.36(2) . ?
C59 H59 0.9500 . ?
C59 C58 1.384(15) . ?
C58 H58 0.9500 . ?
C58 C57 1.39(2) . ?
C57 H57 0.9500 . ?
C57 C56 1.37(2) . ?
C56 H56 0.9500 . ?
C56 C55 1.421(18) . ?
C55 C54 1.458(19) . ?
C54 C49 1.399(17) . ?
C54 C53 1.408(18) . ?
C49 C50 1.347(18) . ?
C50 H50 0.9500 . ?
C50 C51 1.45(2) . ?
C51 H51 0.9500 . ?
C51 C52 1.37(2) . ?
C52 H52 0.9500 . ?
C52 C53 1.34(2) . ?
C53 H53 0.9500 . ?
C86 C87 1.424(16) . ?
C87 C92 1.402(18) . ?
C92 C91 1.388(19) . ?
C93 H93A 0.9800 . ?
C93 H93B 0.9800 . ?
C93 H93C 0.9800 . ?
C91 H91 0.9500 . ?
C91 C90 1.31(3) . ?
C96 C97 1.419(15) . ?
C97 C102 1.394(16) . ?
C97 C98 1.415(14) . ?
C102 C101 1.400(15) . ?
C101 H101 0.9500 . ?
C101 C100 1.387(14) . ?
C100 C99 1.397(17) . ?
C104 H10A 0.9800 . ?
C104 H10B 0.9800 . ?
C104 H10C 0.9800 . ?
C99 H99 0.9500 . ?
C99 C98 1.350(16) . ?
C98 H98 0.9500 . ?
C103 H10D 0.9800 . ?
C103 H10E 0.9800 . ?
C103 H10F 0.9800 . ?
C1 C2 1.407(15) . ?
C1 C6 1.397(13) . ?
C2 H2 0.9500 . ?
C2 C3 1.395(15) . ?
C3 H3 0.9500 . ?
C3 C4 1.370(17) . ?
C4 H4 0.9500 . ?
C4 C5 1.41(2) . ?
C5 H5 0.9500 . ?
C5 C6 1.380(16) . ?
C6 C7 1.460(16) . ?
C7 C8 1.396(14) . ?
C7 C12 1.402(14) . ?
C8 H8 0.9500 . ?
C8 C9 1.38(2) . ?
C9 H9 0.9500 . ?
C9 C10 1.377(18) . ?
C10 H10 0.9500 . ?
C10 C11 1.389(14) . ?
C11 H11 0.9500 . ?
C11 C12 1.388(15) . ?
C30 C29 1.360(18) . ?
C30 C25 1.416(15) . ?
C29 H29 0.9500 . ?
C29 C28 1.401(18) . ?
C28 H28 0.9500 . ?
C28 C27 1.39(2) . ?
C27 H27 0.9500 . ?
C27 C26 1.38(2) . ?
C26 H26 0.9500 . ?
C26 C25 1.398(17) . ?
C25 C24 1.438(18) . ?
C24 C19 1.418(15) . ?
C24 C23 1.389(16) . ?
C19 C20 1.394(18) . ?
C20 H20 0.9500 . ?
C20 C21 1.381(15) . ?
C21 H21 0.9500 . ?
C21 C22 1.38(2) . ?
C22 H22 0.9500 . ?
C22 C23 1.36(2) . ?
C23 H23 0.9500 . ?
C15 H15 0.9500 . ?
C15 C16 1.373(17) . ?
C16 H16 0.9500 . ?
C16 C17 1.396(17) . ?
C17 H17 0.9500 . ?
C75 C76 1.20(2) . ?
C76 C77 1.506(19) . ?
C77 C82 1.3900 . ?
C77 C78 1.3900 . ?
C82 C81 1.3900 . ?
C82 O3 1.361(9) . ?
C81 H81 0.9500 . ?
C81 C80 1.3900 . ?
C80 C79 1.3900 . ?
C79 H79 0.9500 . ?
C79 C78 1.3900 . ?
C78 H78 0.9500 . ?
O3 C83 1.481(9) . ?
C66 C67 1.40(2) . ?
C67 C68 1.459(19) . ?
C67 C72 1.39(2) . ?
C68 H68 0.9500 . ?
C68 C69 1.38(3) . ?
C69 H69 0.9500 . ?
C69 C70 1.37(3) . ?
C70 O2 1.40(2) . ?
C70 C71 1.43(2) . ?
O2 C74 1.42(2) . ?
C71 H71 0.9500 . ?
C71 C72 1.39(2) . ?
C73 H73A 0.9800 . ?
C73 H73B 0.9800 . ?
C73 H73C 0.9800 . ?
C106 H10G 0.9900 . ?
C106 H10H 0.9900 . ?
C105 H10I 0.9900 . ?
C105 H10J 0.9900 . ?
C90 C89 1.46(3) . ?
C90 O6 1.48(2) . ?
C89 H89 0.9500 . ?
O6 C94 1.438(10) . ?
C74 H74A 0.9800 . ?
C74 H74B 0.9800 . ?
C74 H74C 0.9800 . ?
C83 H83A 0.9800 . ?
C83 H83B 0.9800 . ?
C83 H83C 0.9800 . ?
C94 H94A 0.9800 . ?
C94 H94B 0.9800 . ?
C94 H94C 0.9800 . ?
C84 H84A 0.9800 . ?
C84 H84B 0.9800 . ?
C84 H84C 0.9800 . ?
C107 H10K 0.9900 . ?
C107 H10L 0.9900 . ?
C107 Cl6 1.783(13) . ?
C107 Cl7 1.776(17) . ?
C07' H07A 0.9900 . ?
C07' H07B 0.9900 . ?
C07' Cl6' 1.783(13) . ?
C07' Cl7' 1.800(18) . ?
N2 C1A 1.162(8) . ?
C1A C1B 1.420(7) . ?
C1B H1BA 0.9800 . ?
C1B H1BB 0.9800 . ?
C1B H1BC 0.9800 . ?
Cl8 C108 1.746(18) . ?
Cl9 C108 1.770(19) . ?
C108 Cl8' 1.766(18) . ?
N1 C01 1.163(9) . ?
C01 C02 1.459(9) . ?
C02 H02A 0.9800 . ?
C02 H02B 0.9800 . ?
C02 H02C 0.9800 . ?

loop_
_geom_torsion_atom_site_label_1
_geom_torsion_atom_site_label_2
_geom_torsion_atom_site_label_3
_geom_torsion_atom_site_label_4
_geom_torsion
_geom_torsion_site_symmetry_1
_geom_torsion_site_symmetry_2
_geom_torsion_site_symmetry_3
_geom_torsion_site_symmetry_4
_geom_torsion_publ_flag
Pt1 P1 C62 P2 36.5(6) . . . . ?
Pt1 P1 C30 C29 56.8(10) . . . . ?
Pt1 P1 C30 C25 -122.9(6) . . . . ?
Pt1 P1 C19 C24 119.3(6) . . . . ?
Pt1 P1 C19 C20 -59.5(10) . . . . ?
Pt1 P6 C64 P5 -42.9(9) . . . . ?
Pt1 P6 C31 C32 57.5(11) . . . . ?
Pt1 P6 C31 C36 -115.9(8) . . . . ?
Pt1 P6 C42 C37 120.2(8) . . . . ?
Pt1 P6 C42 C41 -57.0(14) . . . . ?
Au1 P2 C62 P1 -50.4(6) . . . . ?
Au1 P2 C110 C14 11.8(8) . . . . ?
Au1 P2 C110 C18 -170.2(7) . . . . ?
Au1 P2 C61 P3 38.7(6) . . . . ?
Au1 P5 C63 P4 -52.3(7) . . . . ?
Au1 P5 C43 C44 -4.9(9) . . . . ?
Au1 P5 C43 C48 175.4(7) . . . . ?
Au1 P5 C64 P6 33.7(9) . . . . ?
Pt2 P4 C63 P5 37.9(7) . . . . ?
Pt2 P4 C60 C59 -55.7(10) . . . . ?
Pt2 P4 C60 C55 120.6(7) . . . . ?
Pt2 P4 C49 C54 -123.1(6) . . . . ?
Pt2 P4 C49 C50 58.7(12) . . . . ?
Pt2 P3 C61 P2 -48.9(6) . . . . ?
Pt2 P3 C1 C2 52.4(9) . . . . ?
Pt2 P3 C1 C6 -126.8(6) . . . . ?
Pt2 P3 C12 C7 131.1(6) . . . . ?
Pt2 P3 C12 C11 -47.3(10) . . . . ?
P2 C110 C14 C15 178.1(7) . . . . ?
P2 C110 C18 C17 -179.6(9) . . . . ?
P4 C60 C59 C58 175.9(9) . . . . ?
P4 C60 C55 C56 -175.7(8) . . . . ?
P4 C60 C55 C54 4.6(11) . . . . ?
P4 C49 C50 C51 -179.6(9) . . . . ?
P5 C43 C48 C47 -179.8(8) . . . . ?
P3 C1 C2 C3 -179.7(8) . . . . ?
P3 C1 C6 C5 -178.9(9) . . . . ?
P3 C1 C6 C7 2.0(11) . . . . ?
P1 C30 C29 C28 -177.1(8) . . . . ?
P1 C30 C25 C26 176.2(7) . . . . ?
P1 C30 C25 C24 -3.4(10) . . . . ?
P1 C19 C20 C21 177.5(8) . . . . ?
P6 C31 C32 C33 -174.0(9) . . . . ?
P6 C31 C36 C35 174.0(10) . . . . ?
P6 C31 C36 C37 -5.0(13) . . . . ?
C63 P4 C60 C59 74.6(11) . . . . ?
C63 P4 C60 C55 -109.1(7) . . . . ?
C63 P4 C49 C54 113.3(8) . . . . ?
C63 P4 C49 C50 -64.9(11) . . . . ?
C63 P5 C43 C44 -128.9(8) . . . . ?
C63 P5 C43 C48 51.4(9) . . . . ?
C63 P5 C64 P6 152.4(7) . . . . ?
C44 C43 C48 C47 0.5(14) . . . . ?
C60 P4 C63 P5 -97.4(7) . . . . ?
C60 P4 C49 C54 4.4(8) . . . . ?
C60 P4 C49 C50 -173.9(11) . . . . ?
C60 C59 C58 C57 -1.6(17) . . . . ?
C60 C55 C54 C49 -1.3(13) . . . . ?
C60 C55 C54 C53 177.6(10) . . . . ?
C88 C87 C92 O5 174.4(13) . . . . ?
C88 C87 C92 C91 -5(2) . . . . ?
O5 C92 C91 C90 -179.0(19) . . . . ?
O8 C100 C99 C98 -177.4(9) . . . . ?
O7 C102 C101 C100 -178.3(9) . . . . ?
C62 P2 C110 C14 -111.9(8) . . . . ?
C62 P2 C110 C18 66.0(9) . . . . ?
C62 P2 C61 P3 157.5(5) . . . . ?
C62 P1 C30 C29 -65.8(10) . . . . ?
C62 P1 C30 C25 114.5(7) . . . . ?
C62 P1 C19 C24 -108.2(7) . . . . ?
C62 P1 C19 C20 73.1(10) . . . . ?
C110 P2 C62 P1 75.8(6) . . . . ?
C110 P2 C61 P3 -91.5(6) . . . . ?
C110 C14 C15 C16 0.5(15) . . . . ?
C110 C18 C17 C16 2.5(18) . . . . ?
C14 C110 C18 C17 -1.6(16) . . . . ?
C14 C15 C16 C17 0.4(18) . . . . ?
C18 C110 C14 C15 0.1(14) . . . . ?
O4 C80 C79 C78 175.6(13) . . . . ?
C61 P2 C62 P1 -171.4(5) . . . . ?
C61 P2 C110 C14 141.5(7) . . . . ?
C61 P2 C110 C18 -40.5(9) . . . . ?
C61 P3 C1 C2 -78.1(9) . . . . ?
C61 P3 C1 C6 102.8(7) . . . . ?
C61 P3 C12 C7 -104.8(7) . . . . ?
C61 P3 C12 C11 76.9(9) . . . . ?
C43 P5 C63 P4 74.9(7) . . . . ?
C43 P5 C64 P6 -95.5(8) . . . . ?
C43 C44 C45 C46 -0.1(15) . . . . ?
C43 C48 C47 C46 -1.7(17) . . . . ?
C48 C47 C46 C45 2.1(18) . . . . ?
C47 C46 C45 C44 -1.1(17) . . . . ?
C45 C44 C43 P5 -179.3(8) . . . . ?
C45 C44 C43 C48 0.4(14) . . . . ?
C64 P5 C63 P4 -173.8(6) . . . . ?
C64 P5 C43 C44 123.6(8) . . . . ?
C64 P5 C43 C48 -56.1(9) . . . . ?
C64 P6 C31 C32 -74.8(12) . . . . ?
C64 P6 C31 C36 111.8(9) . . . . ?
C64 P6 C42 C37 -113.8(10) . . . . ?
C64 P6 C42 C41 69.0(13) . . . . ?
C31 P6 C64 P5 92.6(8) . . . . ?
C31 P6 C42 C37 -4.2(9) . . . . ?
C31 P6 C42 C41 178.6(13) . . . . ?
C31 C32 C33 C34 1.1(17) . . . . ?
C31 C36 C37 C38 -179.5(13) . . . . ?
C31 C36 C37 C42 1.9(16) . . . . ?
C32 C31 C36 C35 0.1(18) . . . . ?
C32 C31 C36 C37 -178.8(11) . . . . ?
C32 C33 C34 C35 0(2) . . . . ?
C33 C34 C35 C36 -1(2) . . . . ?
C34 C35 C36 C31 1(2) . . . . ?
C34 C35 C36 C37 -179.9(14) . . . . ?
C35 C36 C37 C38 2(2) . . . . ?
C35 C36 C37 C42 -177.0(13) . . . . ?
C36 C31 C32 C33 -1.3(18) . . . . ?
C36 C37 C38 C39 -179.8(16) . . . . ?
C36 C37 C42 P6 2.1(14) . . . . ?
C36 C37 C42 C41 179.6(12) . . . . ?
C37 C38 C39 C40 1(3) . . . . ?
C38 C37 C42 P6 -176.7(11) . . . . ?
C38 C37 C42 C41 1(2) . . . . ?
C38 C39 C40 C41 -1(3) . . . . ?
C39 C40 C41 C42 1(2) . . . . ?
C40 C41 C42 P6 176.5(11) . . . . ?
C40 C41 C42 C37 0(2) . . . . ?
C42 P6 C64 P5 -170.1(8) . . . . ?
C42 P6 C31 C32 178.5(11) . . . . ?
C42 P6 C31 C36 5.1(9) . . . . ?
C42 C37 C38 C39 -1(2) . . . . ?
C59 C60 C55 C56 1.0(15) . . . . ?
C59 C60 C55 C54 -178.8(9) . . . . ?
C59 C58 C57 C56 2(2) . . . . ?
C58 C57 C56 C55 -1(2) . . . . ?
C57 C56 C55 C60 -0.4(17) . . . . ?
C57 C56 C55 C54 179.3(11) . . . . ?
C56 C55 C54 C49 178.9(10) . . . . ?
C56 C55 C54 C53 -2.1(17) . . . . ?
C55 C60 C59 C58 0.0(15) . . . . ?
C55 C54 C49 P4 -2.7(11) . . . . ?
C55 C54 C49 C50 175.7(10) . . . . ?
C55 C54 C53 C52 -176.4(12) . . . . ?
C54 C49 C50 C51 2.3(18) . . . . ?
C49 P4 C63 P5 166.1(6) . . . . ?
C49 P4 C60 C59 178.7(10) . . . . ?
C49 P4 C60 C55 -5.1(8) . . . . ?
C49 C54 C53 C52 2.5(17) . . . . ?
C49 C50 C51 C52 -0.5(19) . . . . ?
C50 C51 C52 C53 0(2) . . . . ?
C51 C52 C53 C54 -1(2) . . . . ?
C53 C54 C49 P4 178.3(8) . . . . ?
C53 C54 C49 C50 -3.3(16) . . . . ?
C86 C87 C92 O5 -3.5(18) . . . . ?
C86 C87 C92 C91 177.2(13) . . . . ?
C87 C88 C89 C90 6(3) . . . . ?
C87 C92 C91 C90 0(3) . . . . ?
C92 C91 C90 C89 8(4) . . . . ?
C92 C91 C90 O6 -170.5(19) . . . . ?
C93 O5 C92 C87 -176.8(10) . . . . ?
C93 O5 C92 C91 2.5(19) . . . . ?
C91 C90 C89 C88 -11(4) . . . . ?
C91 C90 O6 C94 11(4) . . . . ?
C96 C97 C102 O7 2.9(15) . . . . ?
C96 C97 C102 C101 -174.7(10) . . . . ?
C96 C97 C98 C99 175.8(10) . . . . ?
C97 C102 C101 C100 -0.9(16) . . . . ?
C102 C97 C98 C99 -0.9(15) . . . . ?
C102 C101 C100 O8 178.4(9) . . . . ?
C102 C101 C100 C99 -1.4(15) . . . . ?
C101 C100 C99 C98 2.5(15) . . . . ?
C100 C99 C98 C97 -1.3(16) . . . . ?
C104 O8 C100 C101 -10.5(14) . . . . ?
C104 O8 C100 C99 169.3(9) . . . . ?
C98 C97 C102 O7 179.5(9) . . . . ?
C98 C97 C102 C101 2.0(15) . . . . ?
C103 O7 C102 C97 175.8(10) . . . . ?
C103 O7 C102 C101 -6.6(15) . . . . ?
C1 P3 C61 P2 87.6(6) . . . . ?
C1 P3 C12 C7 2.1(7) . . . . ?
C1 P3 C12 C11 -176.3(9) . . . . ?
C1 C2 C3 C4 -0.2(17) . . . . ?
C1 C6 C7 C8 179.6(11) . . . . ?
C1 C6 C7 C12 -0.4(13) . . . . ?
C2 C1 C6 C5 1.9(15) . . . . ?
C2 C1 C6 C7 -177.3(9) . . . . ?
C2 C3 C4 C5 0(2) . . . . ?
C3 C4 C5 C6 1(2) . . . . ?
C4 C5 C6 C1 -2.2(18) . . . . ?
C4 C5 C6 C7 176.8(11) . . . . ?
C5 C6 C7 C8 0.5(19) . . . . ?
C5 C6 C7 C12 -179.5(11) . . . . ?
C6 C1 C2 C3 -0.6(15) . . . . ?
C6 C7 C8 C9 -178.4(12) . . . . ?
C6 C7 C12 P3 -1.4(11) . . . . ?
C6 C7 C12 C11 177.1(9) . . . . ?
C7 C8 C9 C10 0(2) . . . . ?
C8 C7 C12 P3 178.7(8) . . . . ?
C8 C7 C12 C11 -2.8(15) . . . . ?
C8 C9 C10 C11 -1(2) . . . . ?
C9 C10 C11 C12 -0.1(17) . . . . ?
C10 C11 C12 P3 -179.7(8) . . . . ?
C10 C11 C12 C7 2.1(15) . . . . ?
C12 P3 C61 P2 -176.4(5) . . . . ?
C12 P3 C1 C2 176.9(9) . . . . ?
C12 P3 C1 C6 -2.3(7) . . . . ?
C12 C7 C8 C9 1.5(17) . . . . ?
C30 P1 C62 P2 162.7(6) . . . . ?
C30 P1 C19 C24 -5.0(7) . . . . ?
C30 P1 C19 C20 176.2(9) . . . . ?
C30 C29 C28 C27 0.5(16) . . . . ?
C30 C25 C24 C19 -0.5(12) . . . . ?
C30 C25 C24 C23 -179.8(10) . . . . ?
C29 C30 C25 C26 -3.5(14) . . . . ?
C29 C30 C25 C24 176.9(9) . . . . ?
C29 C28 C27 C26 -2.4(17) . . . . ?
C28 C27 C26 C25 1.4(16) . . . . ?
C27 C26 C25 C30 1.5(14) . . . . ?
C27 C26 C25 C24 -179.0(10) . . . . ?
C26 C25 C24 C19 -180.0(9) . . . . ?
C26 C25 C24 C23 0.7(17) . . . . ?
C25 C30 C29 C28 2.5(16) . . . . ?
C25 C24 C19 P1 4.1(10) . . . . ?
C25 C24 C19 C20 -177.0(9) . . . . ?
C25 C24 C23 C22 177.5(11) . . . . ?
C24 C19 C20 C21 -1.1(15) . . . . ?
C19 P1 C62 P2 -100.9(6) . . . . ?
C19 P1 C30 C29 -175.6(10) . . . . ?
C19 P1 C30 C25 4.7(7) . . . . ?
C19 C24 C23 C22 -1.8(16) . . . . ?
C19 C20 C21 C22 -0.7(17) . . . . ?
C20 C21 C22 C23 1.3(19) . . . . ?
C21 C22 C23 C24 0(2) . . . . ?
C23 C24 C19 P1 -176.5(8) . . . . ?
C23 C24 C19 C20 2.4(14) . . . . ?
C15 C16 C17 C18 -2(2) . . . . ?
C76 C77 C82 C81 178.6(10) . . . . ?
C76 C77 C82 O3 -7.9(13) . . . . ?
C76 C77 C78 C79 -178.6(10) . . . . ?
C77 C82 C81 C80 0.0 . . . . ?
C77 C82 O3 C83 180.0(12) . . . . ?
C82 C77 C78 C79 0.0 . . . . ?
C82 C81 C80 O4 -175.5(13) . . . . ?
C82 C81 C80 C79 0.0 . . . . ?
C81 C82 O3 C83 -6.9(19) . . . . ?
C81 C80 C79 C78 0.0 . . . . ?
C80 C79 C78 C77 0.0 . . . . ?
C78 C77 C82 C81 0.0 . . . . ?
C78 C77 C82 O3 173.5(12) . . . . ?
O3 C82 C81 C80 -172.7(13) . . . . ?
C66 C67 C68 C69 175.3(13) . . . . ?
C66 C67 C72 O1 1.1(17) . . . . ?
C66 C67 C72 C71 -176.3(11) . . . . ?
C67 C68 C69 C70 2(2) . . . . ?
C68 C67 C72 O1 179.8(11) . . . . ?
C68 C67 C72 C71 2.5(18) . . . . ?
C68 C69 C70 O2 -178.3(14) . . . . ?
C68 C69 C70 C71 1(2) . . . . ?
C69 C70 O2 C74 175.9(16) . . . . ?
C69 C70 C71 C72 -2(2) . . . . ?
C70 C71 C72 O1 -176.7(11) . . . . ?
C70 C71 C72 C67 0.4(18) . . . . ?
O2 C70 C71 C72 177.3(13) . . . . ?
C71 C70 O2 C74 -4(2) . . . . ?
C72 C67 C68 C69 -3.5(19) . . . . ?
C73 O1 C72 C67 173.6(11) . . . . ?
C73 O1 C72 C71 -9.0(18) . . . . ?
C89 C88 C87 C86 179.6(17) . . . . ?
C89 C88 C87 C92 2(3) . . . . ?
C89 C90 O6 C94 -167(3) . . . . ?
O6 C90 C89 C88 168(2) . . . . ?
C84 O4 C80 C81 -4(2) . . . . ?
C84 O4 C80 C79 -179.5(15) . . . . ?
